data_7014880
loop_
_publ_author_name
'Zhang, Furen'
'Song, Haibin'
'Zi, Guofu'

_publ_section_title
;
 Synthesis and catalytic activity of group 5 metal amides with chiral
 biaryldiamine-based ligands.
;
_journal_issue 7
_journal_name_full 'Dalton transactions (Cambridge, England : 2003)'
_journal_page_first 1547
_journal_page_last 1566
_journal_paper_doi 10.1039/c0dt01229g
_journal_volume 40
_journal_year 2011
_chemical_absolute_configuration rmad
_chemical_formula_moiety 'C84 H96 N6 O4 V2'
_chemical_formula_sum 'C84 H96 N6 O4 V2'
_chemical_formula_weight 1355.55
_chemical_name_systematic
;
?
;
_space_group_IT_number 5
_symmetry_cell_setting monoclinic
_symmetry_space_group_name_Hall 'C 2y'
_symmetry_space_group_name_H-M 'C 1 2 1'
_atom_sites_solution_hydrogens geom
_atom_sites_solution_primary direct
_atom_sites_solution_secondary difmap
_audit_creation_method SHELXL-97
_cell_angle_alpha 90.00
_cell_angle_beta 115.942(4)
_cell_angle_gamma 90.00
_cell_formula_units_Z 4
_cell_length_a 24.254(5)
_cell_length_b 21.750(3)
_cell_length_c 21.964(4)
_cell_measurement_reflns_used 6630
_cell_measurement_temperature 113(2)
_cell_measurement_theta_max 72.5
_cell_measurement_theta_min 27.6
_cell_volume 10419(3)
_computing_cell_refinement CrystalClear
_computing_data_collection CrystalClear
_computing_data_reduction CrystalClear
_computing_publication_material 'CrystalStructure 3.8'
_computing_structure_refinement 'SHELXL-97 (Sheldrick, 1997)'
_computing_structure_solution 'SHELXS-97 (Sheldrick, 1990)'
_diffrn_ambient_temperature 113(2)
_diffrn_detector_area_resol_mean 14.63
_diffrn_measured_fraction_theta_full 0.955
_diffrn_measured_fraction_theta_max 0.955
_diffrn_measurement_device_type 'Rigaku Saturn'
_diffrn_measurement_method \w
_diffrn_radiation_monochromator graphite
_diffrn_radiation_source 'fine-focus sealed tube'
_diffrn_radiation_type CuK\a
_diffrn_radiation_wavelength 1.54187
_diffrn_reflns_av_R_equivalents 0.0507
_diffrn_reflns_av_sigmaI/netI 0.0559
_diffrn_reflns_limit_h_max 29
_diffrn_reflns_limit_h_min -29
_diffrn_reflns_limit_k_max 26
_diffrn_reflns_limit_k_min -26
_diffrn_reflns_limit_l_max 27
_diffrn_reflns_limit_l_min -26
_diffrn_reflns_number 72632
_diffrn_reflns_theta_full 72.68
_diffrn_reflns_theta_max 72.68
_diffrn_reflns_theta_min 2.24
_diffrn_standards_decay_% 0
_diffrn_standards_interval_count 0
_diffrn_standards_interval_time 0
_diffrn_standards_number 0
_exptl_absorpt_coefficient_mu 1.799
_exptl_absorpt_correction_T_max 0.6327
_exptl_absorpt_correction_T_min 0.5798
_exptl_absorpt_correction_type multi-scan
_exptl_absorpt_process_details CrystalClear
_exptl_crystal_colour red
_exptl_crystal_density_diffrn 0.864
_exptl_crystal_density_method 'not measured'
_exptl_crystal_description prism
_exptl_crystal_F_000 2880
_exptl_crystal_size_max 0.34
_exptl_crystal_size_mid 0.32
_exptl_crystal_size_min 0.28
_platon_squeeze_details
;
;
_refine_diff_density_max 0.238
_refine_diff_density_min -0.524
_refine_diff_density_rms 0.040
_refine_ls_abs_structure_details 'Flack H D (1983), Acta Cryst. A39, 876-881'
_refine_ls_abs_structure_Flack 0.033(3)
_refine_ls_extinction_method none
_refine_ls_goodness_of_fit_ref 0.995
_refine_ls_hydrogen_treatment constr
_refine_ls_matrix_type full
_refine_ls_number_parameters 883
_refine_ls_number_reflns 19202
_refine_ls_number_restraints 7
_refine_ls_restrained_S_all 1.002
_refine_ls_R_factor_all 0.0404
_refine_ls_R_factor_gt 0.0358
_refine_ls_shift/su_max 0.001
_refine_ls_shift/su_mean 0.000
_refine_ls_structure_factor_coef Fsqd
_refine_ls_weighting_details 'calc w=1/[\s^2^(Fo^2^)+(0.0362P)^2^+0.0000P] where P=(Fo^2^+2Fc^2^)/3'
_refine_ls_weighting_scheme calc
_refine_ls_wR_factor_gt 0.0853
_refine_ls_wR_factor_ref 0.0885
_reflns_number_gt 16455
_reflns_number_total 19202
_reflns_threshold_expression >2sigma(I)
_cod_data_source_file C0DT01229G.TXT
_cod_data_source_block compound26
_cod_original_sg_symbol_H-M 'C 2'
_cod_database_code 7014880

loop_
_symmetry_equiv_pos_as_xyz
'x, y, z'
'-x, y, -z'
'x+1/2, y+1/2, z'
'-x+1/2, y+1/2, -z'

loop_
_atom_site_label
_atom_site_type_symbol
_atom_site_fract_x
_atom_site_fract_y
_atom_site_fract_z
_atom_site_U_iso_or_equiv
_atom_site_adp_type
_atom_site_occupancy
_atom_site_symmetry_multiplicity
_atom_site_calc_flag
_atom_site_refinement_flags
_atom_site_disorder_assembly
_atom_site_disorder_group
V1 V 0.5000 0.515954(18) 0.5000 0.02858(12) Uani 1 2 d S . .
V2 V 0.5000 0.647323(18) 0.5000 0.02893(12) Uani 1 2 d S . .
V3 V 0.500672(18) 0.077087(19) 0.065892(19) 0.03960(9) Uani 1 1 d . . .
N1 N 0.46645(7) 0.44303(6) 0.43158(9) 0.0265(4) Uani 1 1 d . . .
N2 N 0.54026(8) 0.72093(6) 0.47107(9) 0.0276(4) Uani 1 1 d . . .
N3 N 0.50175(7) 0.58114(8) 0.43258(8) 0.0298(3) Uani 1 1 d . . .
N4 N 0.53794(8) 0.12872(7) 0.15550(9) 0.0341(4) Uani 1 1 d . . .
N5 N 0.46518(9) 0.02675(7) 0.12220(10) 0.0384(4) Uani 1 1 d . . .
N6 N 0.5000 0.14581(12) 0.0000 0.0410(7) Uani 1 2 d S . .
N7 N 0.5000 0.00795(12) 0.0000 0.0467(7) Uani 1 2 d S . .
O1 O 0.40550(6) 0.50378(6) 0.45336(8) 0.0320(3) Uani 1 1 d . . .
O2 O 0.59295(6) 0.65954(6) 0.55531(8) 0.0333(4) Uani 1 1 d . . .
O3 O 0.59436(7) 0.07224(7) 0.12335(7) 0.0410(4) Uani 1 1 d . . .
O4 O 0.40635(7) 0.08095(9) 0.03434(7) 0.0479(4) Uani 1 1 d . . .
C1 C 0.51050(10) 0.34123(8) 0.47238(11) 0.0284(5) Uani 1 1 d . . .
C2 C 0.49342(9) 0.38845(8) 0.42366(11) 0.0286(5) Uani 1 1 d . . .
C3 C 0.51151(10) 0.38598(8) 0.37101(12) 0.0302(5) Uani 1 1 d . . .
H3 H 0.4998 0.4179 0.3382 0.036 Uiso 1 1 calc R . .
C4 C 0.54627(10) 0.33734(8) 0.36694(11) 0.0327(5) Uani 1 1 d . . .
H4 H 0.5562 0.3349 0.3297 0.039 Uiso 1 1 calc R . .
C5 C 0.56698(10) 0.29181(8) 0.41655(11) 0.0315(5) Uani 1 1 d . . .
C6 C 0.55018(9) 0.29374(8) 0.47034(11) 0.0299(5) Uani 1 1 d . . .
C7 C 0.57793(11) 0.24850(8) 0.52773(12) 0.0353(5) Uani 1 1 d . . .
H7A H 0.5462 0.2360 0.5421 0.042 Uiso 1 1 calc R . .
H7B H 0.6112 0.2692 0.5666 0.042 Uiso 1 1 calc R . .
C8 C 0.60400(11) 0.19076(9) 0.50998(13) 0.0399(6) Uani 1 1 d . . .
H8A H 0.6275 0.1665 0.5515 0.048 Uiso 1 1 calc R . .
H8B H 0.5700 0.1648 0.4782 0.048 Uiso 1 1 calc R . .
C9 C 0.64581(11) 0.20913(9) 0.47749(12) 0.0394(5) Uani 1 1 d . . .
H9A H 0.6788 0.2364 0.5085 0.047 Uiso 1 1 calc R . .
H9B H 0.6650 0.1720 0.4690 0.047 Uiso 1 1 calc R . .
C10 C 0.60865(11) 0.24224(9) 0.41135(13) 0.0393(6) Uani 1 1 d . . .
H10A H 0.5834 0.2118 0.3770 0.047 Uiso 1 1 calc R . .
H10B H 0.6371 0.2611 0.3954 0.047 Uiso 1 1 calc R . .
C11 C 0.41017(9) 0.45344(8) 0.42417(11) 0.0304(5) Uani 1 1 d . . .
C12 C 0.35548(10) 0.41355(9) 0.38911(13) 0.0353(5) Uani 1 1 d . . .
C13 C 0.33687(10) 0.39526(9) 0.32217(13) 0.0388(5) Uani 1 1 d . . .
C14 C 0.28558(11) 0.35711(11) 0.29183(14) 0.0493(6) Uani 1 1 d . . .
H14 H 0.2732 0.3442 0.2464 0.059 Uiso 1 1 calc R . .
C15 C 0.25248(12) 0.33764(11) 0.32517(16) 0.0552(7) Uani 1 1 d . . .
C16 C 0.27024(11) 0.35774(11) 0.39064(15) 0.0505(7) Uani 1 1 d . . .
H16 H 0.2470 0.3451 0.4138 0.061 Uiso 1 1 calc R . .
C17 C 0.32133(10) 0.39621(9) 0.42462(13) 0.0398(5) Uani 1 1 d . . .
C18 C 0.36598(12) 0.41743(12) 0.27760(14) 0.0527(6) Uani 1 1 d . . .
H18A H 0.3935 0.4519 0.2997 0.079 Uiso 1 1 calc R . .
H18B H 0.3339 0.4310 0.2339 0.079 Uiso 1 1 calc R . .
H18C H 0.3894 0.3838 0.2704 0.079 Uiso 1 1 calc R . .
C19 C 0.19607(15) 0.29791(15) 0.2895(2) 0.0852(11) Uani 1 1 d . . .
H19A H 0.1971 0.2788 0.2496 0.128 Uiso 1 1 calc R . .
H19B H 0.1592 0.3234 0.2754 0.128 Uiso 1 1 calc R . .
H19C H 0.1954 0.2658 0.3205 0.128 Uiso 1 1 calc R . .
C20 C 0.33594(11) 0.41731(11) 0.49411(13) 0.0467(6) Uani 1 1 d . . .
H20A H 0.3176 0.4578 0.4921 0.070 Uiso 1 1 calc R . .
H20B H 0.3805 0.4201 0.5205 0.070 Uiso 1 1 calc R . .
H20C H 0.3194 0.3880 0.5157 0.070 Uiso 1 1 calc R . .
C21 C 0.49305(9) 0.82223(8) 0.46320(11) 0.0263(4) Uani 1 1 d . . .
C22 C 0.51500(9) 0.77611(8) 0.43541(11) 0.0284(5) Uani 1 1 d . . .
C23 C 0.50317(10) 0.77849(9) 0.36732(12) 0.0318(5) Uani 1 1 d . . .
H23 H 0.5188 0.7473 0.3488 0.038 Uiso 1 1 calc R . .
C24 C 0.46904(10) 0.82582(9) 0.32682(12) 0.0333(5) Uani 1 1 d . . .
H24 H 0.4629 0.8281 0.2811 0.040 Uiso 1 1 calc R . .
C25 C 0.44311(10) 0.87088(8) 0.35219(11) 0.0317(5) Uani 1 1 d . . .
C26 C 0.45461(9) 0.86869(8) 0.41941(11) 0.0283(4) Uani 1 1 d . . .
C27 C 0.42333(10) 0.91397(8) 0.44704(12) 0.0315(5) Uani 1 1 d . . .
H27A H 0.4526 0.9262 0.4934 0.038 Uiso 1 1 calc R . .
H27B H 0.3882 0.8933 0.4500 0.038 Uiso 1 1 calc R . .
C28 C 0.40038(10) 0.97177(8) 0.40327(11) 0.0335(5) Uani 1 1 d . . .
H28A H 0.3749 0.9965 0.4191 0.040 Uiso 1 1 calc R . .
H28B H 0.4358 0.9972 0.4075 0.040 Uiso 1 1 calc R . .
C29 C 0.36259(10) 0.95371(9) 0.32951(12) 0.0367(5) Uani 1 1 d . . .
H29A H 0.3453 0.9910 0.3019 0.044 Uiso 1 1 calc R . .
H29B H 0.3281 0.9270 0.3256 0.044 Uiso 1 1 calc R . .
C30 C 0.40277(11) 0.91957(9) 0.30326(12) 0.0360(5) Uani 1 1 d . . .
H30A H 0.3762 0.8997 0.2596 0.043 Uiso 1 1 calc R . .
H30B H 0.4292 0.9496 0.2946 0.043 Uiso 1 1 calc R . .
C31 C 0.59150(9) 0.71160(8) 0.52515(11) 0.0279(5) Uani 1 1 d . . .
C32 C 0.64530(9) 0.75336(8) 0.55605(12) 0.0318(5) Uani 1 1 d . . .
C33 C 0.67221(10) 0.77871(9) 0.51598(13) 0.0375(5) Uani 1 1 d . . .
C34 C 0.72037(11) 0.82025(10) 0.54641(15) 0.0497(7) Uani 1 1 d . . .
H34 H 0.7388 0.8372 0.5199 0.060 Uiso 1 1 calc R . .
C35 C 0.74251(11) 0.83792(10) 0.61371(16) 0.0508(7) Uani 1 1 d . . .
C36 C 0.71660(10) 0.81012(9) 0.65235(14) 0.0415(6) Uani 1 1 d . . .
H36 H 0.7317 0.8208 0.6988 0.050 Uiso 1 1 calc R . .
C37 C 0.66953(10) 0.76748(9) 0.62519(13) 0.0365(5) Uani 1 1 d . . .
C38 C 0.65458(11) 0.75867(10) 0.44536(14) 0.0462(6) Uani 1 1 d . . .
H38A H 0.6297 0.7907 0.4140 0.069 Uiso 1 1 calc R . .
H38B H 0.6308 0.7205 0.4365 0.069 Uiso 1 1 calc R . .
H38C H 0.6916 0.7516 0.4390 0.069 Uiso 1 1 calc R . .
C39 C 0.79319(13) 0.88475(13) 0.64545(18) 0.0700(9) Uani 1 1 d . . .
H39A H 0.7846 0.9108 0.6767 0.105 Uiso 1 1 calc R . .
H39B H 0.7954 0.9104 0.6099 0.105 Uiso 1 1 calc R . .
H39C H 0.8324 0.8635 0.6703 0.105 Uiso 1 1 calc R . .
C40 C 0.64898(11) 0.73610(10) 0.67357(13) 0.0432(6) Uani 1 1 d . . .
H40A H 0.6656 0.6943 0.6829 0.065 Uiso 1 1 calc R . .
H40B H 0.6041 0.7344 0.6530 0.065 Uiso 1 1 calc R . .
H40C H 0.6640 0.7594 0.7160 0.065 Uiso 1 1 calc R . .
C41 C 0.44894(9) 0.58292(10) 0.36556(11) 0.0368(5) Uani 1 1 d . . .
H41A H 0.4497 0.6213 0.3426 0.055 Uiso 1 1 calc R . .
H41B H 0.4109 0.5807 0.3708 0.055 Uiso 1 1 calc R . .
H41C H 0.4510 0.5479 0.3385 0.055 Uiso 1 1 calc R . .
C42 C 0.55830(9) 0.58057(11) 0.42220(11) 0.0376(5) Uani 1 1 d . . .
H42A H 0.5594 0.5429 0.3983 0.056 Uiso 1 1 calc R . .
H42B H 0.5943 0.5820 0.4662 0.056 Uiso 1 1 calc R . .
H42C H 0.5584 0.6164 0.3953 0.056 Uiso 1 1 calc R . .
C43 C 0.49223(10) 0.11293(9) 0.23513(11) 0.0295(5) Uani 1 1 d . . .
C44 C 0.51152(10) 0.15181(9) 0.19700(11) 0.0325(5) Uani 1 1 d . . .
C45 C 0.49607(11) 0.21413(9) 0.19084(12) 0.0347(5) Uani 1 1 d . . .
H45 H 0.5088 0.2402 0.1647 0.042 Uiso 1 1 calc R . .
C46 C 0.46274(10) 0.23807(9) 0.22221(12) 0.0370(5) Uani 1 1 d . . .
H46 H 0.4549 0.2810 0.2198 0.044 Uiso 1 1 calc R . .
C47 C 0.44019(10) 0.20012(9) 0.25756(11) 0.0327(5) Uani 1 1 d . . .
C48 C 0.45447(10) 0.13692(8) 0.26282(11) 0.0301(5) Uani 1 1 d . . .
C49 C 0.42416(10) 0.09399(8) 0.29411(12) 0.0364(5) Uani 1 1 d . . .
H49A H 0.4543 0.0626 0.3215 0.044 Uiso 1 1 calc R . .
H49B H 0.3897 0.0724 0.2573 0.044 Uiso 1 1 calc R . .
C50 C 0.39986(11) 0.12710(9) 0.33899(12) 0.0379(5) Uani 1 1 d . . .
H50A H 0.3750 0.0982 0.3516 0.045 Uiso 1 1 calc R . .
H50B H 0.4347 0.1412 0.3811 0.045 Uiso 1 1 calc R . .
C51 C 0.36073(11) 0.18199(10) 0.30179(13) 0.0410(5) Uani 1 1 d . . .
H51A H 0.3427 0.2011 0.3298 0.049 Uiso 1 1 calc R . .
H51B H 0.3268 0.1682 0.2587 0.049 Uiso 1 1 calc R . .
C52 C 0.40027(11) 0.22909(9) 0.28717(13) 0.0387(5) Uani 1 1 d . . .
H52A H 0.3732 0.2602 0.2551 0.046 Uiso 1 1 calc R . .
H52B H 0.4268 0.2505 0.3297 0.046 Uiso 1 1 calc R . .
C53 C 0.51147(10) 0.04605(8) 0.24571(11) 0.0307(5) Uani 1 1 d . . .
C54 C 0.49287(11) 0.00590(9) 0.19019(11) 0.0332(5) Uani 1 1 d . . .
C55 C 0.51077(11) -0.05692(9) 0.20092(13) 0.0386(6) Uani 1 1 d . . .
H55 H 0.4987 -0.0843 0.1636 0.046 Uiso 1 1 calc R . .
C56 C 0.54512(11) -0.07762(9) 0.26477(12) 0.0385(5) Uani 1 1 d . . .
H56 H 0.5552 -0.1201 0.2716 0.046 Uiso 1 1 calc R . .
C57 C 0.56604(10) -0.03855(8) 0.32052(11) 0.0326(5) Uani 1 1 d . . .
C58 C 0.54966(9) 0.02401(8) 0.31094(11) 0.0297(5) Uani 1 1 d . . .
C59 C 0.57743(9) 0.06765(8) 0.36989(10) 0.0326(5) Uani 1 1 d . . .
H59A H 0.5462 0.0984 0.3666 0.039 Uiso 1 1 calc R . .
H59B H 0.6117 0.0899 0.3668 0.039 Uiso 1 1 calc R . .
C60 C 0.60126(11) 0.03600(9) 0.43888(12) 0.0363(5) Uani 1 1 d . . .
H60A H 0.6244 0.0660 0.4750 0.044 Uiso 1 1 calc R . .
H60B H 0.5662 0.0211 0.4464 0.044 Uiso 1 1 calc R . .
C61 C 0.64282(10) -0.01806(9) 0.44271(12) 0.0353(5) Uani 1 1 d . . .
H61A H 0.6777 -0.0034 0.4346 0.042 Uiso 1 1 calc R . .
H61B H 0.6594 -0.0368 0.4884 0.042 Uiso 1 1 calc R . .
C62 C 0.60643(10) -0.06553(9) 0.38988(12) 0.0354(5) Uani 1 1 d . . .
H62A H 0.5802 -0.0886 0.4061 0.043 Uiso 1 1 calc R . .
H62B H 0.6353 -0.0951 0.3852 0.043 Uiso 1 1 calc R . .
C63 C 0.59134(10) 0.10257(9) 0.17237(11) 0.0349(5) Uani 1 1 d . . .
C64 C 0.64420(10) 0.10289(9) 0.24094(11) 0.0342(5) Uani 1 1 d . . .
C65 C 0.66427(10) 0.15818(9) 0.27815(12) 0.0352(5) Uani 1 1 d . . .
C66 C 0.70914(10) 0.15619(10) 0.34461(12) 0.0364(5) Uani 1 1 d . . .
H66 H 0.7220 0.1934 0.3695 0.044 Uiso 1 1 calc R . .
C67 C 0.73612(10) 0.10033(10) 0.37616(12) 0.0381(5) Uani 1 1 d . . .
C68 C 0.71876(11) 0.04782(10) 0.33663(13) 0.0420(6) Uani 1 1 d . . .
H68 H 0.7382 0.0102 0.3564 0.050 Uiso 1 1 calc R . .
C69 C 0.67429(10) 0.04709(9) 0.26936(12) 0.0370(5) Uani 1 1 d . . .
C70 C 0.64175(11) 0.22058(10) 0.24603(13) 0.0437(6) Uani 1 1 d . . .
H70A H 0.6132 0.2375 0.2624 0.066 Uiso 1 1 calc R . .
H70B H 0.6208 0.2161 0.1967 0.066 Uiso 1 1 calc R . .
H70C H 0.6767 0.2485 0.2583 0.066 Uiso 1 1 calc R . .
C71 C 0.78107(10) 0.09795(11) 0.44750(13) 0.0484(6) Uani 1 1 d . . .
H71A H 0.7632 0.0764 0.4738 0.073 Uiso 1 1 calc R . .
H71B H 0.7922 0.1399 0.4649 0.073 Uiso 1 1 calc R . .
H71C H 0.8178 0.0760 0.4514 0.073 Uiso 1 1 calc R . .
C72 C 0.66110(12) -0.01272(10) 0.23037(14) 0.0482(6) Uani 1 1 d . . .
H72A H 0.6770 -0.0105 0.1964 0.072 Uiso 1 1 calc R . .
H72B H 0.6167 -0.0197 0.2078 0.072 Uiso 1 1 calc R . .
H72C H 0.6810 -0.0467 0.2617 0.072 Uiso 1 1 calc R . .
C73 C 0.41157(12) 0.05092(10) 0.08781(12) 0.0415(5) Uani 1 1 d . . .
C74 C 0.35725(12) 0.04886(13) 0.10403(13) 0.0509(6) Uani 1 1 d . . .
C75 C 0.32720(13) 0.10283(14) 0.10470(15) 0.0612(7) Uani 1 1 d . . .
C76 C 0.27931(14) 0.09996(18) 0.12503(17) 0.0810(10) Uani 1 1 d . . .
H76 H 0.2598 0.1370 0.1278 0.097 Uiso 1 1 calc R . .
C77 C 0.26001(16) 0.0454(2) 0.1409(2) 0.0902(11) Uani 1 1 d . . .
C78 C 0.28784(16) -0.00686(19) 0.13651(18) 0.0848(11) Uani 1 1 d . . .
H78 H 0.2741 -0.0447 0.1467 0.102 Uiso 1 1 calc R . .
C79 C 0.33722(13) -0.00810(15) 0.11723(15) 0.0628(8) Uani 1 1 d . . .
C80 C 0.34252(14) 0.16521(13) 0.08456(16) 0.0642(8) Uani 1 1 d . . .
H80A H 0.3867 0.1678 0.0985 0.096 Uiso 1 1 calc R . .
H80B H 0.3302 0.1978 0.1069 0.096 Uiso 1 1 calc R . .
H80C H 0.3204 0.1702 0.0353 0.096 Uiso 1 1 calc R . .
C81 C 0.20953(19) 0.0442(2) 0.1626(2) 0.1289(16) Uani 1 1 d U . .
H81A H 0.2083 0.0037 0.1815 0.193 Uiso 1 1 calc R . .
H81B H 0.1703 0.0522 0.1235 0.193 Uiso 1 1 calc R . .
H81C H 0.2170 0.0758 0.1971 0.193 Uiso 1 1 calc R . .
C82 C 0.36210(14) -0.06876(13) 0.10884(16) 0.0667(8) Uani 1 1 d . . .
H82A H 0.3770 -0.0652 0.0741 0.100 Uiso 1 1 calc R . .
H82B H 0.3296 -0.0998 0.0950 0.100 Uiso 1 1 calc R . .
H82C H 0.3960 -0.0810 0.1519 0.100 Uiso 1 1 calc R . .
C83 C 0.55452(14) 0.18514(12) 0.02454(14) 0.0531(7) Uani 1 1 d . . .
H83A H 0.5546 0.2089 -0.0133 0.080 Uiso 1 1 calc R . .
H83B H 0.5914 0.1595 0.0442 0.080 Uiso 1 1 calc R . .
H83C H 0.5540 0.2133 0.0591 0.080 Uiso 1 1 calc R . .
C84 C 0.55582(16) -0.03110(12) 0.02773(14) 0.0613(9) Uani 1 1 d . . .
H84A H 0.5558 -0.0566 0.0645 0.092 Uiso 1 1 calc R . .
H84B H 0.5923 -0.0049 0.0452 0.092 Uiso 1 1 calc R . .
H84C H 0.5562 -0.0576 -0.0082 0.092 Uiso 1 1 calc R . .

loop_
_atom_site_aniso_label
_atom_site_aniso_U_11
_atom_site_aniso_U_22
_atom_site_aniso_U_33
_atom_site_aniso_U_23
_atom_site_aniso_U_13
_atom_site_aniso_U_12
V1 0.0323(3) 0.0167(2) 0.0418(4) 0.000 0.0209(3) 0.000
V2 0.0333(3) 0.0174(2) 0.0436(4) 0.000 0.0238(3) 0.000
V3 0.0576(2) 0.03843(18) 0.0288(2) -0.00146(19) 0.0244(2) -0.0039(2)
N1 0.0349(9) 0.0165(7) 0.0344(11) -0.0014(7) 0.0207(9) -0.0007(6)
N2 0.0356(9) 0.0172(7) 0.0406(12) 0.0001(7) 0.0264(9) -0.0005(6)
N3 0.0380(8) 0.0223(7) 0.0364(10) -0.0030(8) 0.0231(8) -0.0023(8)
N4 0.0499(11) 0.0269(8) 0.0318(11) 0.0020(7) 0.0237(10) -0.0024(7)
N5 0.0580(12) 0.0288(9) 0.0344(12) -0.0023(8) 0.0257(11) -0.0065(8)
N6 0.0642(19) 0.0391(14) 0.0227(17) 0.000 0.0219(15) 0.000
N7 0.072(2) 0.0366(15) 0.040(2) 0.000 0.0328(17) 0.000
O1 0.0326(8) 0.0212(7) 0.0456(10) -0.0031(6) 0.0201(8) 0.0009(5)
O2 0.0345(8) 0.0213(7) 0.0501(11) 0.0052(6) 0.0240(8) 0.0019(6)
O3 0.0545(9) 0.0447(9) 0.0329(9) -0.0018(7) 0.0274(8) -0.0008(7)
O4 0.0560(9) 0.0570(9) 0.0310(9) 0.0028(9) 0.0192(8) -0.0031(9)
C1 0.0401(11) 0.0173(8) 0.0360(14) -0.0033(8) 0.0241(11) -0.0027(8)
C2 0.0359(11) 0.0183(8) 0.0381(14) 0.0010(8) 0.0222(11) -0.0014(8)
C3 0.0409(12) 0.0235(9) 0.0326(14) 0.0014(8) 0.0220(11) -0.0002(8)
C4 0.0443(12) 0.0267(9) 0.0356(14) -0.0005(9) 0.0254(11) -0.0033(9)
C5 0.0449(12) 0.0203(8) 0.0401(14) -0.0053(9) 0.0286(11) -0.0028(8)
C6 0.0407(12) 0.0199(8) 0.0378(14) 0.0004(8) 0.0252(11) -0.0005(8)
C7 0.0493(13) 0.0230(9) 0.0454(16) 0.0034(9) 0.0317(13) 0.0062(9)
C8 0.0560(14) 0.0252(9) 0.0527(16) 0.0019(10) 0.0370(13) 0.0058(9)
C9 0.0505(13) 0.0313(10) 0.0496(16) 0.0029(10) 0.0339(13) 0.0071(9)
C10 0.0538(14) 0.0246(9) 0.0554(17) 0.0011(10) 0.0386(14) 0.0057(9)
C11 0.0358(11) 0.0194(8) 0.0391(14) 0.0011(8) 0.0191(11) -0.0025(8)
C12 0.0355(12) 0.0214(9) 0.0507(16) 0.0021(9) 0.0205(12) -0.0022(8)
C13 0.0375(12) 0.0295(10) 0.0480(17) 0.0003(10) 0.0174(12) -0.0011(9)
C14 0.0461(14) 0.0458(13) 0.0506(18) -0.0098(12) 0.0163(14) -0.0093(11)
C15 0.0501(15) 0.0443(13) 0.069(2) -0.0059(13) 0.0246(16) -0.0153(11)
C16 0.0430(14) 0.0462(13) 0.064(2) 0.0000(13) 0.0255(14) -0.0132(11)
C17 0.0400(12) 0.0292(10) 0.0525(17) 0.0048(10) 0.0225(13) -0.0042(9)
C18 0.0525(15) 0.0566(15) 0.0524(19) -0.0038(13) 0.0262(14) -0.0079(12)
C19 0.074(2) 0.082(2) 0.099(3) -0.016(2) 0.038(2) -0.0394(18)
C20 0.0469(14) 0.0478(13) 0.0527(18) 0.0028(12) 0.0284(14) -0.0089(11)
C21 0.0356(11) 0.0139(8) 0.0341(13) -0.0002(8) 0.0196(10) -0.0038(7)
C22 0.0370(11) 0.0178(8) 0.0382(14) -0.0005(8) 0.0238(11) -0.0053(8)
C23 0.0444(12) 0.0240(9) 0.0362(15) -0.0053(9) 0.0261(12) -0.0033(9)
C24 0.0471(13) 0.0278(9) 0.0306(13) -0.0024(9) 0.0223(11) -0.0070(9)
C25 0.0427(12) 0.0206(8) 0.0350(14) -0.0009(8) 0.0199(11) -0.0042(8)
C26 0.0331(10) 0.0212(8) 0.0336(13) -0.0003(8) 0.0174(10) -0.0026(8)
C27 0.0391(11) 0.0240(9) 0.0357(14) 0.0043(9) 0.0203(11) 0.0023(8)
C28 0.0451(12) 0.0236(9) 0.0352(14) 0.0030(9) 0.0207(11) 0.0036(8)
C29 0.0444(13) 0.0287(10) 0.0370(15) 0.0057(9) 0.0178(12) 0.0010(9)
C30 0.0481(13) 0.0300(10) 0.0310(14) 0.0018(9) 0.0183(12) -0.0017(9)
C31 0.0323(11) 0.0198(8) 0.0401(14) 0.0014(8) 0.0236(11) 0.0011(8)
C32 0.0317(11) 0.0199(9) 0.0481(16) -0.0036(9) 0.0214(11) -0.0026(8)
C33 0.0346(11) 0.0280(10) 0.0575(17) -0.0035(10) 0.0271(12) -0.0033(9)
C34 0.0479(14) 0.0356(11) 0.082(2) -0.0142(12) 0.0436(16) -0.0136(10)
C35 0.0458(14) 0.0353(12) 0.079(2) -0.0191(12) 0.0351(15) -0.0105(10)
C36 0.0379(12) 0.0308(10) 0.0561(18) -0.0091(10) 0.0209(13) 0.0009(9)
C37 0.0353(12) 0.0274(10) 0.0498(16) -0.0006(10) 0.0212(12) 0.0064(9)
C38 0.0513(14) 0.0349(11) 0.073(2) -0.0061(11) 0.0463(15) -0.0080(10)
C39 0.0633(18) 0.0623(17) 0.099(3) -0.0411(17) 0.0488(19) -0.0342(14)
C40 0.0472(14) 0.0344(11) 0.0513(17) 0.0001(11) 0.0246(13) 0.0030(10)
C41 0.0479(12) 0.0242(8) 0.0449(14) -0.0007(11) 0.0263(11) -0.0036(10)
C42 0.0413(11) 0.0293(9) 0.0541(14) -0.0025(12) 0.0319(11) 0.0011(10)
C43 0.0426(12) 0.0243(9) 0.0219(13) 0.0002(8) 0.0143(10) -0.0013(8)
C44 0.0458(12) 0.0262(9) 0.0290(14) -0.0005(9) 0.0195(11) -0.0042(9)
C45 0.0493(13) 0.0244(10) 0.0326(15) 0.0045(9) 0.0200(12) -0.0008(9)
C46 0.0525(14) 0.0210(9) 0.0411(15) 0.0049(9) 0.0238(12) 0.0019(9)
C47 0.0441(12) 0.0261(9) 0.0280(13) 0.0004(8) 0.0159(11) 0.0025(8)
C48 0.0401(11) 0.0230(9) 0.0302(13) -0.0007(8) 0.0183(11) 0.0000(8)
C49 0.0501(12) 0.0254(11) 0.0458(15) 0.0000(9) 0.0322(12) -0.0011(8)
C50 0.0523(13) 0.0280(9) 0.0441(15) -0.0014(10) 0.0310(12) -0.0013(9)
C51 0.0460(13) 0.0383(11) 0.0440(16) -0.0005(10) 0.0246(13) 0.0036(10)
C52 0.0513(14) 0.0249(10) 0.0435(16) 0.0013(9) 0.0241(13) 0.0042(9)
C53 0.0453(12) 0.0224(9) 0.0324(14) 0.0008(9) 0.0245(11) -0.0031(8)
C54 0.0503(13) 0.0285(10) 0.0254(13) -0.0025(9) 0.0208(11) -0.0053(9)
C55 0.0620(15) 0.0253(10) 0.0375(16) -0.0064(10) 0.0300(13) -0.0065(10)
C56 0.0565(14) 0.0228(9) 0.0470(16) -0.0007(10) 0.0326(13) -0.0009(9)
C57 0.0442(12) 0.0242(9) 0.0371(14) 0.0028(9) 0.0249(11) 0.0027(8)
C58 0.0425(11) 0.0233(9) 0.0320(13) -0.0007(8) 0.0243(11) -0.0018(8)
C59 0.0445(11) 0.0217(10) 0.0381(13) 0.0012(8) 0.0239(11) 0.0006(8)
C60 0.0523(13) 0.0257(9) 0.0353(14) -0.0004(9) 0.0233(12) -0.0011(9)
C61 0.0433(12) 0.0291(10) 0.0341(14) 0.0031(9) 0.0175(11) 0.0014(9)
C62 0.0471(13) 0.0228(9) 0.0432(15) 0.0022(9) 0.0260(12) 0.0026(9)
C63 0.0487(13) 0.0306(9) 0.0340(14) 0.0036(9) 0.0259(12) -0.0029(9)
C64 0.0425(12) 0.0335(10) 0.0308(14) 0.0020(9) 0.0199(11) 0.0002(9)
C65 0.0399(12) 0.0309(10) 0.0418(15) 0.0017(10) 0.0243(12) -0.0039(9)
C66 0.0352(11) 0.0339(10) 0.0430(16) 0.0021(10) 0.0198(12) -0.0031(9)
C67 0.0340(11) 0.0449(12) 0.0382(15) 0.0084(10) 0.0183(11) -0.0021(9)
C68 0.0434(13) 0.0334(11) 0.0593(19) 0.0052(11) 0.0319(14) 0.0036(9)
C69 0.0417(13) 0.0359(11) 0.0397(16) 0.0037(10) 0.0238(12) 0.0011(9)
C70 0.0524(14) 0.0335(11) 0.0426(16) 0.0048(10) 0.0185(13) -0.0036(10)
C71 0.0383(12) 0.0528(15) 0.0507(17) 0.0067(12) 0.0163(13) -0.0045(10)
C72 0.0609(16) 0.0359(12) 0.0519(18) -0.0018(11) 0.0286(14) 0.0028(11)
C73 0.0545(14) 0.0412(12) 0.0284(14) -0.0051(10) 0.0178(12) -0.0107(11)
C74 0.0487(15) 0.0712(17) 0.0353(16) -0.0028(13) 0.0206(13) -0.0099(13)
C75 0.0559(16) 0.0803(19) 0.0470(18) -0.0078(14) 0.0220(15) -0.0058(14)
C76 0.0610(18) 0.112(3) 0.074(2) -0.006(2) 0.0337(18) 0.0043(18)
C77 0.068(2) 0.116(3) 0.103(3) 0.005(2) 0.052(2) -0.008(2)
C78 0.072(2) 0.115(3) 0.075(3) 0.002(2) 0.039(2) -0.034(2)
C79 0.0565(17) 0.088(2) 0.0409(18) -0.0021(15) 0.0188(15) -0.0239(15)
C80 0.0616(18) 0.0677(18) 0.060(2) -0.0072(15) 0.0239(17) 0.0032(14)
C81 0.101(2) 0.153(3) 0.153(3) 0.013(2) 0.074(2) -0.005(2)
C82 0.078(2) 0.0653(18) 0.056(2) -0.0038(15) 0.0277(17) -0.0316(16)
C83 0.083(2) 0.0436(14) 0.0399(18) -0.0005(12) 0.0332(17) -0.0121(13)
C84 0.114(3) 0.0418(14) 0.0407(19) 0.0077(12) 0.0453(19) 0.0208(15)

loop_
_atom_type_symbol
_atom_type_description
_atom_type_scat_dispersion_real
_atom_type_scat_dispersion_imag
_atom_type_scat_source
C C 0.0181 0.0091 'International Tables Vol C Tables 4.2.6.8 and 6.1.1.4'
H H 0.0000 0.0000 'International Tables Vol C Tables 4.2.6.8 and 6.1.1.4'
N N 0.0311 0.0180 'International Tables Vol C Tables 4.2.6.8 and 6.1.1.4'
O O 0.0492 0.0322 'International Tables Vol C Tables 4.2.6.8 and 6.1.1.4'
V V 0.0687 2.1097 'International Tables Vol C Tables 4.2.6.8 and 6.1.1.4'

loop_
_geom_angle_atom_site_label_1
_geom_angle_atom_site_label_2
_geom_angle_atom_site_label_3
_geom_angle
_geom_angle_site_symmetry_1
_geom_angle_site_symmetry_3
_geom_angle_publ_flag
N3 V1 N3 93.22(9) . 2_656 ?
N3 V1 O1 94.41(6) . 2_656 ?
N3 V1 O1 95.64(6) 2_656 2_656 ?
N3 V1 O1 95.64(6) . . ?
N3 V1 O1 94.41(6) 2_656 . ?
O1 V1 O1 165.36(7) 2_656 . ?
N3 V1 N1 97.42(6) . . ?
N3 V1 N1 156.02(6) 2_656 . ?
O1 V1 N1 104.85(6) 2_656 . ?
O1 V1 N1 63.27(5) . . ?
N3 V1 N1 156.02(6) . 2_656 ?
N3 V1 N1 97.42(6) 2_656 2_656 ?
O1 V1 N1 63.27(5) 2_656 2_656 ?
O1 V1 N1 104.85(6) . 2_656 ?
N1 V1 N1 81.24(9) . 2_656 ?
N3 V1 C11 124.66(6) . 2_656 ?
N3 V1 C11 100.48(7) 2_656 2_656 ?
O1 V1 C11 31.43(5) 2_656 2_656 ?
O1 V1 C11 135.57(6) . 2_656 ?
N1 V1 C11 91.03(7) . 2_656 ?
N1 V1 C11 32.07(6) 2_656 2_656 ?
N3 V1 C11 100.48(7) . . ?
N3 V1 C11 124.66(6) 2_656 . ?
O1 V1 C11 135.57(6) 2_656 . ?
O1 V1 C11 31.43(5) . . ?
N1 V1 C11 32.07(6) . . ?
N1 V1 C11 91.03(7) 2_656 . ?
C11 V1 C11 113.77(9) 2_656 . ?
N3 V1 V2 46.61(5) . . ?
N3 V1 V2 46.61(5) 2_656 . ?
O1 V1 V2 97.32(4) 2_656 . ?
O1 V1 V2 97.32(4) . . ?
N1 V1 V2 139.38(5) . . ?
N1 V1 V2 139.38(5) 2_656 . ?
C11 V1 V2 123.11(4) 2_656 . ?
C11 V1 V2 123.11(4) . . ?
O2 V2 O2 165.16(7) . 2_656 ?
O2 V2 N3 98.71(6) . . ?
O2 V2 N3 91.57(6) 2_656 . ?
O2 V2 N3 91.57(6) . 2_656 ?
O2 V2 N3 98.71(6) 2_656 2_656 ?
N3 V2 N3 92.36(9) . 2_656 ?
O2 V2 N2 63.16(6) . . ?
O2 V2 N2 104.82(6) 2_656 . ?
N3 V2 N2 98.88(6) . . ?
N3 V2 N2 153.52(7) 2_656 . ?
O2 V2 N2 104.82(6) . 2_656 ?
O2 V2 N2 63.16(6) 2_656 2_656 ?
N3 V2 N2 153.52(7) . 2_656 ?
N3 V2 N2 98.88(6) 2_656 2_656 ?
N2 V2 N2 81.46(8) . 2_656 ?
O2 V2 C31 31.83(6) . . ?
O2 V2 C31 134.72(6) 2_656 . ?
N3 V2 C31 104.75(6) . . ?
N3 V2 C31 121.90(7) 2_656 . ?
N2 V2 C31 31.88(7) . . ?
N2 V2 C31 89.55(6) 2_656 . ?
O2 V2 C31 134.72(6) . 2_656 ?
O2 V2 C31 31.83(6) 2_656 2_656 ?
N3 V2 C31 121.90(7) . 2_656 ?
N3 V2 C31 104.75(6) 2_656 2_656 ?
N2 V2 C31 89.55(6) . 2_656 ?
N2 V2 C31 31.88(7) 2_656 2_656 ?
C31 V2 C31 111.13(8) . 2_656 ?
O2 V2 V1 97.42(4) . . ?
O2 V2 V1 97.42(4) 2_656 . ?
N3 V2 V1 46.18(5) . . ?
N3 V2 V1 46.18(5) 2_656 . ?
N2 V2 V1 139.27(4) . . ?
N2 V2 V1 139.27(4) 2_656 . ?
C31 V2 V1 124.44(4) . . ?
C31 V2 V1 124.44(4) 2_656 . ?
O3 V3 N6 97.69(4) . . ?
O3 V3 O4 164.03(6) . . ?
N6 V3 O4 93.81(5) . . ?
O3 V3 N7 93.43(4) . . ?
N6 V3 N7 92.30(7) . . ?
O4 V3 N7 97.15(5) . . ?
O3 V3 N4 63.00(6) . . ?
N6 V3 N4 97.90(7) . . ?
O4 V3 N4 104.51(7) . . ?
N7 V3 N4 155.29(6) . . ?
O3 V3 N5 103.82(7) . . ?
N6 V3 N5 155.07(6) . . ?
O4 V3 N5 62.79(7) . . ?
N7 V3 N5 98.77(7) . . ?
N4 V3 N5 81.13(7) . . ?
O3 V3 C63 31.48(6) . . ?
N6 V3 C63 103.33(5) . . ?
O4 V3 C63 134.35(6) . . ?
N7 V3 C63 123.55(5) . . ?
N4 V3 C63 32.02(6) . . ?
N5 V3 C63 89.08(7) . . ?
O3 V3 C73 133.66(7) . . ?
N6 V3 C73 124.02(6) . . ?
O4 V3 C73 31.67(7) . . ?
N7 V3 C73 103.12(6) . . ?
N4 V3 C73 89.72(7) . . ?
N5 V3 C73 31.53(7) . . ?
C63 V3 C73 110.99(7) . . ?
O3 V3 V3 98.04(4) . 2_655 ?
N6 V3 V3 46.07(5) . 2_655 ?
O4 V3 V3 97.92(4) . 2_655 ?
N7 V3 V3 46.23(5) . 2_655 ?
N4 V3 V3 138.94(4) . 2_655 ?
N5 V3 V3 139.93(5) . 2_655 ?
C63 V3 V3 124.40(5) . 2_655 ?
C73 V3 V3 124.61(6) . 2_655 ?
C11 N1 C2 129.97(15) . . ?
C11 N1 V1 90.84(11) . . ?
C2 N1 V1 132.51(14) . . ?
C31 N2 C22 130.06(16) . . ?
C31 N2 V2 89.42(11) . . ?
C22 N2 V2 131.52(12) . . ?
C41 N3 C42 107.76(14) . . ?
C41 N3 V1 117.02(12) . . ?
C42 N3 V1 114.48(13) . . ?
C41 N3 V2 114.52(12) . . ?
C42 N3 V2 115.03(13) . . ?
V1 N3 V2 87.21(6) . . ?
C63 N4 C44 129.9(2) . . ?
C63 N4 V3 89.99(13) . . ?
C44 N4 V3 131.58(15) . . ?
C73 N5 C54 129.50(18) . . ?
C73 N5 V3 90.61(14) . . ?
C54 N5 V3 131.34(15) . . ?
C83 N6 C83 108.6(3) . 2_655 ?
C83 N6 V3 114.04(11) . 2_655 ?
C83 N6 V3 115.68(11) 2_655 2_655 ?
C83 N6 V3 115.68(11) . . ?
C83 N6 V3 114.04(11) 2_655 . ?
V3 N6 V3 87.87(10) 2_655 . ?
C84 N7 C84 110.2(3) . 2_655 ?
C84 N7 V3 113.55(12) . . ?
C84 N7 V3 115.26(11) 2_655 . ?
C84 N7 V3 115.26(11) . 2_655 ?
C84 N7 V3 113.55(12) 2_655 2_655 ?
V3 N7 V3 87.53(10) . 2_655 ?
C11 O1 V1 92.01(11) . . ?
C31 O2 V2 91.89(12) . . ?
C63 O3 V3 92.00(13) . . ?
C73 O4 V3 91.17(14) . . ?
C2 C1 C6 118.86(17) . . ?
C2 C1 C1 121.39(15) . 2_656 ?
C6 C1 C1 119.72(17) . 2_656 ?
N1 C2 C3 117.68(17) . . ?
N1 C2 C1 121.41(17) . . ?
C3 C2 C1 120.21(17) . . ?
C4 C3 C2 120.13(19) . . ?
C4 C3 H3 119.9 . . ?
C2 C3 H3 119.9 . . ?
C3 C4 C5 121.05(18) . . ?
C3 C4 H4 119.5 . . ?
C5 C4 H4 119.5 . . ?
C4 C5 C6 119.81(17) . . ?
C4 C5 C10 118.09(17) . . ?
C6 C5 C10 122.09(18) . . ?
C5 C6 C1 119.65(18) . . ?
C5 C6 C7 119.69(16) . . ?
C1 C6 C7 120.50(17) . . ?
C6 C7 C8 113.95(18) . . ?
C6 C7 H7A 108.8 . . ?
C8 C7 H7A 108.8 . . ?
C6 C7 H7B 108.8 . . ?
C8 C7 H7B 108.8 . . ?
H7A C7 H7B 107.7 . . ?
C9 C8 C7 109.70(16) . . ?
C9 C8 H8A 109.7 . . ?
C7 C8 H8A 109.7 . . ?
C9 C8 H8B 109.7 . . ?
C7 C8 H8B 109.7 . . ?
H8A C8 H8B 108.2 . . ?
C10 C9 C8 109.54(18) . . ?
C10 C9 H9A 109.8 . . ?
C8 C9 H9A 109.8 . . ?
C10 C9 H9B 109.8 . . ?
C8 C9 H9B 109.8 . . ?
H9A C9 H9B 108.2 . . ?
C9 C10 C5 113.74(18) . . ?
C9 C10 H10A 108.8 . . ?
C5 C10 H10A 108.8 . . ?
C9 C10 H10B 108.8 . . ?
C5 C10 H10B 108.8 . . ?
H10A C10 H10B 107.7 . . ?
O1 C11 N1 113.10(17) . . ?
O1 C11 C12 119.79(17) . . ?
N1 C11 C12 127.08(17) . . ?
O1 C11 V1 56.56(10) . . ?
N1 C11 V1 57.09(10) . . ?
C12 C11 V1 170.62(15) . . ?
C13 C12 C17 120.5(2) . . ?
C13 C12 C11 121.11(18) . . ?
C17 C12 C11 118.3(2) . . ?
C12 C13 C14 118.8(2) . . ?
C12 C13 C18 124.3(2) . . ?
C14 C13 C18 116.7(2) . . ?
C15 C14 C13 122.4(3) . . ?
C15 C14 H14 118.8 . . ?
C13 C14 H14 118.8 . . ?
C14 C15 C16 118.1(2) . . ?
C14 C15 C19 120.6(3) . . ?
C16 C15 C19 121.3(2) . . ?
C15 C16 C17 122.8(2) . . ?
C15 C16 H16 118.6 . . ?
C17 C16 H16 118.6 . . ?
C16 C17 C12 117.2(2) . . ?
C16 C17 C20 119.3(2) . . ?
C12 C17 C20 123.5(2) . . ?
C13 C18 H18A 109.5 . . ?
C13 C18 H18B 109.5 . . ?
H18A C18 H18B 109.5 . . ?
C13 C18 H18C 109.5 . . ?
H18A C18 H18C 109.5 . . ?
H18B C18 H18C 109.5 . . ?
C15 C19 H19A 109.5 . . ?
C15 C19 H19B 109.5 . . ?
H19A C19 H19B 109.5 . . ?
C15 C19 H19C 109.5 . . ?
H19A C19 H19C 109.5 . . ?
H19B C19 H19C 109.5 . . ?
C17 C20 H20A 109.5 . . ?
C17 C20 H20B 109.5 . . ?
H20A C20 H20B 109.5 . . ?
C17 C20 H20C 109.5 . . ?
H20A C20 H20C 109.5 . . ?
H20B C20 H20C 109.5 . . ?
C22 C21 C26 118.48(19) . . ?
C22 C21 C21 121.51(17) . 2_656 ?
C26 C21 C21 119.97(15) . 2_656 ?
C23 C22 C21 120.23(19) . . ?
C23 C22 N2 117.40(17) . . ?
C21 C22 N2 121.50(18) . . ?
C24 C23 C22 120.28(18) . . ?
C24 C23 H23 119.9 . . ?
C22 C23 H23 119.9 . . ?
C23 C24 C25 120.9(2) . . ?
C23 C24 H24 119.6 . . ?
C25 C24 H24 119.6 . . ?
C26 C25 C24 119.02(19) . . ?
C26 C25 C30 123.17(17) . . ?
C24 C25 C30 117.81(19) . . ?
C25 C26 C21 120.89(17) . . ?
C25 C26 C27 120.15(18) . . ?
C21 C26 C27 118.86(18) . . ?
C26 C27 C28 112.86(16) . . ?
C26 C27 H27A 109.0 . . ?
C28 C27 H27A 109.0 . . ?
C26 C27 H27B 109.0 . . ?
C28 C27 H27B 109.0 . . ?
H27A C27 H27B 107.8 . . ?
C29 C28 C27 109.90(17) . . ?
C29 C28 H28A 109.7 . . ?
C27 C28 H28A 109.7 . . ?
C29 C28 H28B 109.7 . . ?
C27 C28 H28B 109.7 . . ?
H28A C28 H28B 108.2 . . ?
C28 C29 C30 109.94(18) . . ?
C28 C29 H29A 109.7 . . ?
C30 C29 H29A 109.7 . . ?
C28 C29 H29B 109.7 . . ?
C30 C29 H29B 109.7 . . ?
H29A C29 H29B 108.2 . . ?
C25 C30 C29 113.07(18) . . ?
C25 C30 H30A 109.0 . . ?
C29 C30 H30A 109.0 . . ?
C25 C30 H30B 109.0 . . ?
C29 C30 H30B 109.0 . . ?
H30A C30 H30B 107.8 . . ?
O2 C31 N2 113.60(17) . . ?
O2 C31 C32 118.35(19) . . ?
N2 C31 C32 128.01(17) . . ?
O2 C31 V2 56.28(9) . . ?
N2 C31 V2 58.70(9) . . ?
C32 C31 V2 165.84(15) . . ?
C37 C32 C33 119.94(19) . . ?
C37 C32 C31 119.75(18) . . ?
C33 C32 C31 120.3(2) . . ?
C34 C33 C32 118.1(2) . . ?
C34 C33 C38 119.32(19) . . ?
C32 C33 C38 122.34(18) . . ?
C35 C34 C33 122.9(2) . . ?
C35 C34 H34 118.6 . . ?
C33 C34 H34 118.6 . . ?
C34 C35 C36 117.4(2) . . ?
C34 C35 C39 122.4(2) . . ?
C36 C35 C39 120.2(3) . . ?
C37 C36 C35 122.2(2) . . ?
C37 C36 H36 118.9 . . ?
C35 C36 H36 118.9 . . ?
C36 C37 C32 119.2(2) . . ?
C36 C37 C40 117.4(2) . . ?
C32 C37 C40 123.32(19) . . ?
C33 C38 H38A 109.5 . . ?
C33 C38 H38B 109.5 . . ?
H38A C38 H38B 109.5 . . ?
C33 C38 H38C 109.5 . . ?
H38A C38 H38C 109.5 . . ?
H38B C38 H38C 109.5 . . ?
C35 C39 H39A 109.5 . . ?
C35 C39 H39B 109.5 . . ?
H39A C39 H39B 109.5 . . ?
C35 C39 H39C 109.5 . . ?
H39A C39 H39C 109.5 . . ?
H39B C39 H39C 109.5 . . ?
C37 C40 H40A 109.5 . . ?
C37 C40 H40B 109.5 . . ?
H40A C40 H40B 109.5 . . ?
C37 C40 H40C 109.5 . . ?
H40A C40 H40C 109.5 . . ?
H40B C40 H40C 109.5 . . ?
N3 C41 H41A 109.5 . . ?
N3 C41 H41B 109.5 . . ?
H41A C41 H41B 109.5 . . ?
N3 C41 H41C 109.5 . . ?
H41A C41 H41C 109.5 . . ?
H41B C41 H41C 109.5 . . ?
N3 C42 H42A 109.5 . . ?
N3 C42 H42B 109.5 . . ?
H42A C42 H42B 109.5 . . ?
N3 C42 H42C 109.5 . . ?
H42A C42 H42C 109.5 . . ?
H42B C42 H42C 109.5 . . ?
C48 C43 C44 119.01(17) . . ?
C48 C43 C53 120.44(17) . . ?
C44 C43 C53 120.55(18) . . ?
C45 C44 C43 119.73(18) . . ?
C45 C44 N4 117.36(17) . . ?
C43 C44 N4 122.16(17) . . ?
C46 C45 C44 120.73(18) . . ?
C46 C45 H45 119.6 . . ?
C44 C45 H45 119.6 . . ?
C45 C46 C47 120.93(18) . . ?
C45 C46 H46 119.5 . . ?
C47 C46 H46 119.5 . . ?
C46 C47 C48 118.63(18) . . ?
C46 C47 C52 118.06(17) . . ?
C48 C47 C52 123.29(17) . . ?
C43 C48 C47 120.70(17) . . ?
C43 C48 C49 120.16(15) . . ?
C47 C48 C49 118.96(16) . . ?
C48 C49 C50 113.53(15) . . ?
C48 C49 H49A 108.9 . . ?
C50 C49 H49A 108.9 . . ?
C48 C49 H49B 108.9 . . ?
C50 C49 H49B 108.9 . . ?
H49A C49 H49B 107.7 . . ?
C51 C50 C49 110.40(18) . . ?
C51 C50 H50A 109.6 . . ?
C49 C50 H50A 109.6 . . ?
C51 C50 H50B 109.6 . . ?
C49 C50 H50B 109.6 . . ?
H50A C50 H50B 108.1 . . ?
C50 C51 C52 109.70(18) . . ?
C50 C51 H51A 109.7 . . ?
C52 C51 H51A 109.7 . . ?
C50 C51 H51B 109.7 . . ?
C52 C51 H51B 109.7 . . ?
H51A C51 H51B 108.2 . . ?
C47 C52 C51 112.80(17) . . ?
C47 C52 H52A 109.0 . . ?
C51 C52 H52A 109.0 . . ?
C47 C52 H52B 109.0 . . ?
C51 C52 H52B 109.0 . . ?
H52A C52 H52B 107.8 . . ?
C54 C53 C58 119.38(18) . . ?
C54 C53 C43 120.2(2) . . ?
C58 C53 C43 120.34(19) . . ?
C53 C54 N5 122.69(18) . . ?
C53 C54 C55 119.7(2) . . ?
N5 C54 C55 116.85(19) . . ?
C56 C55 C54 119.7(2) . . ?
C56 C55 H55 120.2 . . ?
C54 C55 H55 120.2 . . ?
C55 C56 C57 121.99(19) . . ?
C55 C56 H56 119.0 . . ?
C57 C56 H56 119.0 . . ?
C56 C57 C58 119.2(2) . . ?
C56 C57 C62 118.21(17) . . ?
C58 C57 C62 122.55(19) . . ?
C57 C58 C53 119.93(19) . . ?
C57 C58 C59 119.34(19) . . ?
C53 C58 C59 120.55(16) . . ?
C58 C59 C60 113.66(15) . . ?
C58 C59 H59A 108.8 . . ?
C60 C59 H59A 108.8 . . ?
C58 C59 H59B 108.8 . . ?
C60 C59 H59B 108.8 . . ?
H59A C59 H59B 107.7 . . ?
C61 C60 C59 110.83(17) . . ?
C61 C60 H60A 109.5 . . ?
C59 C60 H60A 109.5 . . ?
C61 C60 H60B 109.5 . . ?
C59 C60 H60B 109.5 . . ?
H60A C60 H60B 108.1 . . ?
C62 C61 C60 109.47(18) . . ?
C62 C61 H61A 109.8 . . ?
C60 C61 H61A 109.8 . . ?
C62 C61 H61B 109.8 . . ?
C60 C61 H61B 109.8 . . ?
H61A C61 H61B 108.2 . . ?
C61 C62 C57 114.07(16) . . ?
C61 C62 H62A 108.7 . . ?
C57 C62 H62A 108.7 . . ?
C61 C62 H62B 108.7 . . ?
C57 C62 H62B 108.7 . . ?
H62A C62 H62B 107.6 . . ?
O3 C63 N4 113.3(2) . . ?
O3 C63 C64 120.48(19) . . ?
N4 C63 C64 126.17(18) . . ?
O3 C63 V3 56.52(11) . . ?
N4 C63 V3 57.99(12) . . ?
C64 C63 V3 166.55(14) . . ?
C69 C64 C65 119.6(2) . . ?
C69 C64 C63 119.46(18) . . ?
C65 C64 C63 120.93(19) . . ?
C66 C65 C64 119.62(19) . . ?
C66 C65 C70 118.30(19) . . ?
C64 C65 C70 121.9(2) . . ?
C65 C66 C67 121.7(2) . . ?
C65 C66 H66 119.2 . . ?
C67 C66 H66 119.2 . . ?
C68 C67 C66 117.0(2) . . ?
C68 C67 C71 121.4(2) . . ?
C66 C67 C71 121.6(2) . . ?
C67 C68 C69 123.7(2) . . ?
C67 C68 H68 118.1 . . ?
C69 C68 H68 118.1 . . ?
C68 C69 C64 117.9(2) . . ?
C68 C69 C72 118.9(2) . . ?
C64 C69 C72 123.2(2) . . ?
C65 C70 H70A 109.5 . . ?
C65 C70 H70B 109.5 . . ?
H70A C70 H70B 109.5 . . ?
C65 C70 H70C 109.5 . . ?
H70A C70 H70C 109.5 . . ?
H70B C70 H70C 109.5 . . ?
C67 C71 H71A 109.5 . . ?
C67 C71 H71B 109.5 . . ?
H71A C71 H71B 109.5 . . ?
C67 C71 H71C 109.5 . . ?
H71A C71 H71C 109.5 . . ?
H71B C71 H71C 109.5 . . ?
C69 C72 H72A 109.5 . . ?
C69 C72 H72B 109.5 . . ?
H72A C72 H72B 109.5 . . ?
C69 C72 H72C 109.5 . . ?
H72A C72 H72C 109.5 . . ?
H72B C72 H72C 109.5 . . ?
N5 C73 O4 114.0(2) . . ?
N5 C73 C74 127.4(2) . . ?
O4 C73 C74 118.6(2) . . ?
N5 C73 V3 57.86(11) . . ?
O4 C73 V3 57.17(11) . . ?
C74 C73 V3 168.27(17) . . ?
C75 C74 C79 120.9(2) . . ?
C75 C74 C73 119.7(2) . . ?
C79 C74 C73 119.4(2) . . ?
C74 C75 C76 118.3(3) . . ?
C74 C75 C80 123.8(2) . . ?
C76 C75 C80 118.0(3) . . ?
C77 C76 C75 122.3(3) . . ?
C77 C76 H76 118.8 . . ?
C75 C76 H76 118.8 . . ?
C78 C77 C76 118.3(3) . . ?
C78 C77 C81 120.8(4) . . ?
C76 C77 C81 120.9(4) . . ?
C77 C78 C79 123.1(3) . . ?
C77 C78 H78 118.5 . . ?
C79 C78 H78 118.5 . . ?
C74 C79 C78 116.9(3) . . ?
C74 C79 C82 123.9(2) . . ?
C78 C79 C82 119.1(3) . . ?
C75 C80 H80A 109.5 . . ?
C75 C80 H80B 109.5 . . ?
H80A C80 H80B 109.5 . . ?
C75 C80 H80C 109.5 . . ?
H80A C80 H80C 109.5 . . ?
H80B C80 H80C 109.5 . . ?
C77 C81 H81A 109.5 . . ?
C77 C81 H81B 109.5 . . ?
H81A C81 H81B 109.5 . . ?
C77 C81 H81C 109.5 . . ?
H81A C81 H81C 109.5 . . ?
H81B C81 H81C 109.5 . . ?
C79 C82 H82A 109.5 . . ?
C79 C82 H82B 109.5 . . ?
H82A C82 H82B 109.5 . . ?
C79 C82 H82C 109.5 . . ?
H82A C82 H82C 109.5 . . ?
H82B C82 H82C 109.5 . . ?
N6 C83 H83A 109.5 . . ?
N6 C83 H83B 109.5 . . ?
H83A C83 H83B 109.5 . . ?
N6 C83 H83C 109.5 . . ?
H83A C83 H83C 109.5 . . ?
H83B C83 H83C 109.5 . . ?
N7 C84 H84A 109.5 . . ?
N7 C84 H84B 109.5 . . ?
H84A C84 H84B 109.5 . . ?
N7 C84 H84C 109.5 . . ?
H84A C84 H84C 109.5 . . ?
H84B C84 H84C 109.5 . . ?

loop_
_geom_bond_atom_site_label_1
_geom_bond_atom_site_label_2
_geom_bond_distance
_geom_bond_site_symmetry_2
_geom_bond_publ_flag
V1 N3 2.0640(17) . ?
V1 N3 2.0640(17) 2_656 ?
V1 O1 2.0782(15) 2_656 ?
V1 O1 2.0782(15) . ?
V1 N1 2.0897(16) . ?
V1 N1 2.0897(16) 2_656 ?
V1 C11 2.489(2) 2_656 ?
V1 C11 2.489(2) . ?
V1 V2 2.8573(7) . ?
V2 O2 2.0573(15) . ?
V2 O2 2.0573(15) 2_656 ?
V2 N3 2.0788(16) . ?
V2 N3 2.0788(17) 2_656 ?
V2 N2 2.1126(14) . ?
V2 N2 2.1126(14) 2_656 ?
V2 C31 2.4722(19) . ?
V2 C31 2.4722(19) 2_656 ?
V3 O3 2.0635(16) . ?
V3 N6 2.076(2) . ?
V3 O4 2.0818(16) . ?
V3 N7 2.082(2) . ?
V3 N4 2.0965(18) . ?
V3 N5 2.0977(17) . ?
V3 C63 2.472(2) . ?
V3 C73 2.477(2) . ?
V3 V3 2.8804(9) 2_655 ?
N1 C11 1.322(2) . ?
N1 C2 1.402(2) . ?
N2 C31 1.306(3) . ?
N2 C22 1.418(2) . ?
N3 C41 1.469(3) . ?
N3 C42 1.486(2) . ?
N4 C63 1.311(3) . ?
N4 C44 1.416(2) . ?
N5 C73 1.295(3) . ?
N5 C54 1.418(3) . ?
N6 C83 1.465(3) . ?
N6 C83 1.465(3) 2_655 ?
N6 V3 2.076(2) 2_655 ?
N7 C84 1.485(3) . ?
N7 C84 1.485(3) 2_655 ?
N7 V3 2.082(2) 2_655 ?
O1 C11 1.299(2) . ?
O2 C31 1.304(2) . ?
O3 C63 1.292(2) . ?
O4 C73 1.301(3) . ?
C1 C2 1.409(3) . ?
C1 C6 1.426(2) . ?
C1 C1 1.507(4) 2_656 ?
C2 C3 1.406(3) . ?
C3 C4 1.380(3) . ?
C3 H3 0.9500 . ?
C4 C5 1.393(3) . ?
C4 H4 0.9500 . ?
C5 C6 1.409(3) . ?
C5 C10 1.516(3) . ?
C6 C7 1.506(3) . ?
C7 C8 1.531(2) . ?
C7 H7A 0.9900 . ?
C7 H7B 0.9900 . ?
C8 C9 1.526(3) . ?
C8 H8A 0.9900 . ?
C8 H8B 0.9900 . ?
C9 C10 1.515(3) . ?
C9 H9A 0.9900 . ?
C9 H9B 0.9900 . ?
C10 H10A 0.9900 . ?
C10 H10B 0.9900 . ?
C11 C12 1.487(3) . ?
C12 C13 1.394(3) . ?
C12 C17 1.415(3) . ?
C13 C14 1.398(3) . ?
C13 C18 1.515(3) . ?
C14 C15 1.369(3) . ?
C14 H14 0.9500 . ?
C15 C16 1.379(4) . ?
C15 C19 1.515(4) . ?
C16 C17 1.408(3) . ?
C16 H16 0.9500 . ?
C17 C20 1.481(3) . ?
C18 H18A 0.9800 . ?
C18 H18B 0.9800 . ?
C18 H18C 0.9800 . ?
C19 H19A 0.9800 . ?
C19 H19B 0.9800 . ?
C19 H19C 0.9800 . ?
C20 H20A 0.9800 . ?
C20 H20B 0.9800 . ?
C20 H20C 0.9800 . ?
C21 C22 1.395(2) . ?
C21 C26 1.425(3) . ?
C21 C21 1.500(4) 2_656 ?
C22 C23 1.395(3) . ?
C23 C24 1.376(3) . ?
C23 H23 0.9500 . ?
C24 C25 1.405(3) . ?
C24 H24 0.9500 . ?
C25 C26 1.378(3) . ?
C25 C30 1.521(3) . ?
C26 C27 1.522(2) . ?
C27 C28 1.532(3) . ?
C27 H27A 0.9900 . ?
C27 H27B 0.9900 . ?
C28 C29 1.523(3) . ?
C28 H28A 0.9900 . ?
C28 H28B 0.9900 . ?
C29 C30 1.525(3) . ?
C29 H29A 0.9900 . ?
C29 H29B 0.9900 . ?
C30 H30A 0.9900 . ?
C30 H30B 0.9900 . ?
C31 C32 1.488(3) . ?
C32 C37 1.402(3) . ?
C32 C33 1.417(3) . ?
C33 C34 1.394(3) . ?
C33 C38 1.483(3) . ?
C34 C35 1.388(4) . ?
C34 H34 0.9500 . ?
C35 C36 1.396(3) . ?
C35 C39 1.511(3) . ?
C36 C37 1.387(3) . ?
C36 H36 0.9500 . ?
C37 C40 1.519(3) . ?
C38 H38A 0.9800 . ?
C38 H38B 0.9800 . ?
C38 H38C 0.9800 . ?
C39 H39A 0.9800 . ?
C39 H39B 0.9800 . ?
C39 H39C 0.9800 . ?
C40 H40A 0.9800 . ?
C40 H40B 0.9800 . ?
C40 H40C 0.9800 . ?
C41 H41A 0.9800 . ?
C41 H41B 0.9800 . ?
C41 H41C 0.9800 . ?
C42 H42A 0.9800 . ?
C42 H42B 0.9800 . ?
C42 H42C 0.9800 . ?
C43 C48 1.403(3) . ?
C43 C44 1.407(3) . ?
C43 C53 1.514(2) . ?
C44 C45 1.397(3) . ?
C45 C46 1.373(3) . ?
C45 H45 0.9500 . ?
C46 C47 1.398(3) . ?
C46 H46 0.9500 . ?
C47 C48 1.410(3) . ?
C47 C52 1.519(3) . ?
C48 C49 1.525(2) . ?
C49 C50 1.532(3) . ?
C49 H49A 0.9900 . ?
C49 H49B 0.9900 . ?
C50 C51 1.521(3) . ?
C50 H50A 0.9900 . ?
C50 H50B 0.9900 . ?
C51 C52 1.530(3) . ?
C51 H51A 0.9900 . ?
C51 H51B 0.9900 . ?
C52 H52A 0.9900 . ?
C52 H52B 0.9900 . ?
C53 C54 1.404(3) . ?
C53 C58 1.407(3) . ?
C54 C55 1.422(3) . ?
C55 C56 1.357(3) . ?
C55 H55 0.9500 . ?
C56 C57 1.391(3) . ?
C56 H56 0.9500 . ?
C57 C58 1.407(2) . ?
C57 C62 1.523(3) . ?
C58 C59 1.506(3) . ?
C59 C60 1.529(3) . ?
C59 H59A 0.9900 . ?
C59 H59B 0.9900 . ?
C60 C61 1.527(3) . ?
C60 H60A 0.9900 . ?
C60 H60B 0.9900 . ?
C61 C62 1.515(3) . ?
C61 H61A 0.9900 . ?
C61 H61B 0.9900 . ?
C62 H62A 0.9900 . ?
C62 H62B 0.9900 . ?
C63 C64 1.491(3) . ?
C64 C69 1.413(3) . ?
C64 C65 1.415(3) . ?
C65 C66 1.388(3) . ?
C65 C70 1.517(3) . ?
C66 C67 1.410(3) . ?
C66 H66 0.9500 . ?
C67 C68 1.384(3) . ?
C67 C71 1.467(3) . ?
C68 C69 1.397(3) . ?
C68 H68 0.9500 . ?
C69 C72 1.513(3) . ?
C70 H70A 0.9800 . ?
C70 H70B 0.9800 . ?
C70 H70C 0.9800 . ?
C71 H71A 0.9800 . ?
C71 H71B 0.9800 . ?
C71 H71C 0.9800 . ?
C72 H72A 0.9800 . ?
C72 H72B 0.9800 . ?
C72 H72C 0.9800 . ?
C73 C74 1.508(3) . ?
C74 C75 1.385(4) . ?
C74 C79 1.406(4) . ?
C75 C76 1.416(4) . ?
C75 C80 1.523(4) . ?
C76 C77 1.375(5) . ?
C76 H76 0.9500 . ?
C77 C78 1.347(5) . ?
C77 C81 1.496(5) . ?
C78 C79 1.435(4) . ?
C78 H78 0.9500 . ?
C79 C82 1.495(4) . ?
C80 H80A 0.9800 . ?
C80 H80B 0.9800 . ?
C80 H80C 0.9800 . ?
C81 H81A 0.9800 . ?
C81 H81B 0.9800 . ?
C81 H81C 0.9800 . ?
C82 H82A 0.9800 . ?
C82 H82B 0.9800 . ?
C82 H82C 0.9800 . ?
C83 H83A 0.9800 . ?
C83 H83B 0.9800 . ?
C83 H83C 0.9800 . ?
C84 H84A 0.9800 . ?
C84 H84B 0.9800 . ?
C84 H84C 0.9800 . ?

loop_
_geom_torsion_atom_site_label_1
_geom_torsion_atom_site_label_2
_geom_torsion_atom_site_label_3
_geom_torsion_atom_site_label_4
_geom_torsion
_geom_torsion_site_symmetry_1
_geom_torsion_site_symmetry_2
_geom_torsion_site_symmetry_3
_geom_torsion_site_symmetry_4
_geom_torsion_publ_flag
N3 V1 V2 O2 -94.98(7) . . . . ?
N3 V1 V2 O2 85.02(7) 2_656 . . . ?
O1 V1 V2 O2 -5.83(6) 2_656 . . . ?
O1 V1 V2 O2 174.17(6) . . . . ?
N1 V1 V2 O2 -128.97(7) . . . . ?
N1 V1 V2 O2 51.03(7) 2_656 . . . ?
C11 V1 V2 O2 13.55(7) 2_656 . . . ?
C11 V1 V2 O2 -166.45(7) . . . . ?
N3 V1 V2 O2 85.02(7) . . . 2_656 ?
N3 V1 V2 O2 -94.98(7) 2_656 . . 2_656 ?
O1 V1 V2 O2 174.17(6) 2_656 . . 2_656 ?
O1 V1 V2 O2 -5.83(6) . . . 2_656 ?
N1 V1 V2 O2 51.03(7) . . . 2_656 ?
N1 V1 V2 O2 -128.97(7) 2_656 . . 2_656 ?
C11 V1 V2 O2 -166.45(7) 2_656 . . 2_656 ?
C11 V1 V2 O2 13.55(7) . . . 2_656 ?
N3 V1 V2 N3 180.0 2_656 . . . ?
O1 V1 V2 N3 89.15(7) 2_656 . . . ?
O1 V1 V2 N3 -90.85(7) . . . . ?
N1 V1 V2 N3 -33.99(8) . . . . ?
N1 V1 V2 N3 146.01(8) 2_656 . . . ?
C11 V1 V2 N3 108.53(8) 2_656 . . . ?
C11 V1 V2 N3 -71.47(8) . . . . ?
N3 V1 V2 N3 180.000(1) . . . 2_656 ?
O1 V1 V2 N3 -90.85(7) 2_656 . . 2_656 ?
O1 V1 V2 N3 89.15(7) . . . 2_656 ?
N1 V1 V2 N3 146.01(8) . . . 2_656 ?
N1 V1 V2 N3 -33.99(8) 2_656 . . 2_656 ?
C11 V1 V2 N3 -71.47(8) 2_656 . . 2_656 ?
C11 V1 V2 N3 108.53(8) . . . 2_656 ?
N3 V1 V2 N2 -38.12(10) . . . . ?
N3 V1 V2 N2 141.88(10) 2_656 . . . ?
O1 V1 V2 N2 51.03(9) 2_656 . . . ?
O1 V1 V2 N2 -128.97(9) . . . . ?
N1 V1 V2 N2 -72.11(10) . . . . ?
N1 V1 V2 N2 107.89(10) 2_656 . . . ?
C11 V1 V2 N2 70.41(10) 2_656 . . . ?
C11 V1 V2 N2 -109.59(10) . . . . ?
N3 V1 V2 N2 141.88(10) . . . 2_656 ?
N3 V1 V2 N2 -38.12(10) 2_656 . . 2_656 ?
O1 V1 V2 N2 -128.97(9) 2_656 . . 2_656 ?
O1 V1 V2 N2 51.03(9) . . . 2_656 ?
N1 V1 V2 N2 107.89(10) . . . 2_656 ?
N1 V1 V2 N2 -72.11(10) 2_656 . . 2_656 ?
C11 V1 V2 N2 -109.59(10) 2_656 . . 2_656 ?
C11 V1 V2 N2 70.41(10) . . . 2_656 ?
N3 V1 V2 C31 -76.70(8) . . . . ?
N3 V1 V2 C31 103.30(8) 2_656 . . . ?
O1 V1 V2 C31 12.45(7) 2_656 . . . ?
O1 V1 V2 C31 -167.55(7) . . . . ?
N1 V1 V2 C31 -110.70(8) . . . . ?
N1 V1 V2 C31 69.30(8) 2_656 . . . ?
C11 V1 V2 C31 31.82(8) 2_656 . . . ?
C11 V1 V2 C31 -148.18(8) . . . . ?
N3 V1 V2 C31 103.30(8) . . . 2_656 ?
N3 V1 V2 C31 -76.70(8) 2_656 . . 2_656 ?
O1 V1 V2 C31 -167.55(7) 2_656 . . 2_656 ?
O1 V1 V2 C31 12.45(7) . . . 2_656 ?
N1 V1 V2 C31 69.30(8) . . . 2_656 ?
N1 V1 V2 C31 -110.70(8) 2_656 . . 2_656 ?
C11 V1 V2 C31 -148.18(8) 2_656 . . 2_656 ?
C11 V1 V2 C31 31.82(8) . . . 2_656 ?
N3 V1 N1 C11 -97.91(12) . . . . ?
N3 V1 N1 C11 17.7(2) 2_656 . . . ?
O1 V1 N1 C11 165.51(11) 2_656 . . . ?
O1 V1 N1 C11 -5.31(11) . . . . ?
N1 V1 N1 C11 106.28(12) 2_656 . . . ?
C11 V1 N1 C11 136.93(11) 2_656 . . . ?
V2 V1 N1 C11 -73.72(12) . . . . ?
N3 V1 N1 C2 109.85(16) . . . . ?
N3 V1 N1 C2 -134.54(18) 2_656 . . . ?
O1 V1 N1 C2 13.26(17) 2_656 . . . ?
O1 V1 N1 C2 -157.56(18) . . . . ?
N1 V1 N1 C2 -45.96(14) 2_656 . . . ?
C11 V1 N1 C2 -15.32(16) 2_656 . . . ?
C11 V1 N1 C2 -152.2(2) . . . . ?
V2 V1 N1 C2 134.04(14) . . . . ?
O2 V2 N2 C31 -8.38(10) . . . . ?
O2 V2 N2 C31 162.29(10) 2_656 . . . ?
N3 V2 N2 C31 -103.70(11) . . . . ?
N3 V2 N2 C31 10.31(19) 2_656 . . . ?
N2 V2 N2 C31 103.09(13) 2_656 . . . ?
C31 V2 N2 C31 134.05(10) 2_656 . . . ?
V1 V2 N2 C31 -76.91(13) . . . . ?
O2 V2 N2 C22 -156.65(19) . . . . ?
O2 V2 N2 C22 14.01(19) 2_656 . . . ?
N3 V2 N2 C22 108.02(18) . . . . ?
N3 V2 N2 C22 -137.96(18) 2_656 . . . ?
N2 V2 N2 C22 -45.19(14) 2_656 . . . ?
C31 V2 N2 C22 -148.3(2) . . . . ?
C31 V2 N2 C22 -14.23(18) 2_656 . . . ?
V1 V2 N2 C22 134.81(14) . . . . ?
N3 V1 N3 C41 -116.20(14) 2_656 . . . ?
O1 V1 N3 C41 147.89(13) 2_656 . . . ?
O1 V1 N3 C41 -21.45(13) . . . . ?
N1 V1 N3 C41 42.26(14) . . . . ?
N1 V1 N3 C41 127.39(16) 2_656 . . . ?
C11 V1 N3 C41 138.71(12) 2_656 . . . ?
C11 V1 N3 C41 9.93(14) . . . . ?
V2 V1 N3 C41 -116.20(14) . . . . ?
N3 V1 N3 C42 116.31(15) 2_656 . . . ?
O1 V1 N3 C42 20.40(14) 2_656 . . . ?
O1 V1 N3 C42 -148.94(13) . . . . ?
N1 V1 N3 C42 -85.23(14) . . . . ?
N1 V1 N3 C42 -0.1(2) 2_656 . . . ?
C11 V1 N3 C42 11.22(17) 2_656 . . . ?
C11 V1 N3 C42 -117.56(14) . . . . ?
V2 V1 N3 C42 116.31(15) . . . . ?
N3 V1 N3 V2 0.0 2_656 . . . ?
O1 V1 N3 V2 -95.91(6) 2_656 . . . ?
O1 V1 N3 V2 94.75(6) . . . . ?
N1 V1 N3 V2 158.47(5) . . . . ?
N1 V1 N3 V2 -116.41(15) 2_656 . . . ?
C11 V1 N3 V2 -105.09(7) 2_656 . . . ?
C11 V1 N3 V2 126.13(6) . . . . ?
O2 V2 N3 C41 -149.51(12) . . . . ?
O2 V2 N3 C41 19.75(13) 2_656 . . . ?
N3 V2 N3 C41 118.54(13) 2_656 . . . ?
N2 V2 N3 C41 -85.51(13) . . . . ?
N2 V2 N3 C41 3.1(2) 2_656 . . . ?
C31 V2 N3 C41 -117.56(13) . . . . ?
C31 V2 N3 C41 9.52(15) 2_656 . . . ?
V1 V2 N3 C41 118.54(13) . . . . ?
O2 V2 N3 C42 -23.85(14) . . . . ?
O2 V2 N3 C42 145.41(14) 2_656 . . . ?
N3 V2 N3 C42 -115.80(15) 2_656 . . . ?
N2 V2 N3 C42 40.15(15) . . . . ?
N2 V2 N3 C42 128.79(15) 2_656 . . . ?
C31 V2 N3 C42 8.10(15) . . . . ?
C31 V2 N3 C42 135.19(13) 2_656 . . . ?
V1 V2 N3 C42 -115.80(15) . . . . ?
O2 V2 N3 V1 91.95(6) . . . . ?
O2 V2 N3 V1 -98.79(6) 2_656 . . . ?
N3 V2 N3 V1 0.0 2_656 . . . ?
N2 V2 N3 V1 155.94(6) . . . . ?
N2 V2 N3 V1 -115.41(12) 2_656 . . . ?
C31 V2 N3 V1 123.90(6) . . . . ?
C31 V2 N3 V1 -109.02(7) 2_656 . . . ?
O3 V3 N4 C63 -7.90(10) . . . . ?
N6 V3 N4 C63 -102.54(11) . . . . ?
O4 V3 N4 C63 161.42(11) . . . . ?
N7 V3 N4 C63 10.9(2) . . . . ?
N5 V3 N4 C63 102.65(12) . . . . ?
C73 V3 N4 C63 133.11(12) . . . . ?
V3 V3 N4 C63 -77.66(13) 2_655 . . . ?
O3 V3 N4 C44 -156.90(19) . . . . ?
N6 V3 N4 C44 108.45(17) . . . . ?
O4 V3 N4 C44 12.41(18) . . . . ?
N7 V3 N4 C44 -138.07(19) . . . . ?
N5 V3 N4 C44 -46.36(17) . . . . ?
C63 V3 N4 C44 -149.0(2) . . . . ?
C73 V3 N4 C44 -15.90(18) . . . . ?
V3 V3 N4 C44 133.33(15) 2_655 . . . ?
O3 V3 N5 C73 163.42(13) . . . . ?
N6 V3 N5 C73 14.5(2) . . . . ?
O4 V3 N5 C73 -7.25(13) . . . . ?
N7 V3 N5 C73 -100.83(13) . . . . ?
N4 V3 N5 C73 104.18(14) . . . . ?
C63 V3 N5 C73 135.34(13) . . . . ?
V3 V3 N5 C73 -75.50(15) 2_655 . . . ?
O3 V3 N5 C54 14.47(18) . . . . ?
N6 V3 N5 C54 -134.43(19) . . . . ?
O4 V3 N5 C54 -156.19(19) . . . . ?
N7 V3 N5 C54 110.23(17) . . . . ?
N4 V3 N5 C54 -44.76(17) . . . . ?
C63 V3 N5 C54 -13.60(17) . . . . ?
C73 V3 N5 C54 -148.9(2) . . . . ?
V3 V3 N5 C54 135.55(15) 2_655 . . . ?
O3 V3 N6 C83 -21.97(16) . . . . ?
O4 V3 N6 C83 146.92(16) . . . . ?
N7 V3 N6 C83 -115.75(15) . . . . ?
N4 V3 N6 C83 41.69(16) . . . . ?
N5 V3 N6 C83 127.62(17) . . . . ?
C63 V3 N6 C83 9.55(17) . . . . ?
C73 V3 N6 C83 136.72(15) . . . . ?
V3 V3 N6 C83 -115.75(15) 2_655 . . . ?
O3 V3 N6 C83 -148.95(16) . . . 2_655 ?
O4 V3 N6 C83 19.94(16) . . . 2_655 ?
N7 V3 N6 C83 117.27(15) . . . 2_655 ?
N4 V3 N6 C83 -85.30(16) . . . 2_655 ?
N5 V3 N6 C83 0.6(3) . . . 2_655 ?
C63 V3 N6 C83 -117.43(16) . . . 2_655 ?
C73 V3 N6 C83 9.74(19) . . . 2_655 ?
V3 V3 N6 C83 117.27(15) 2_655 . . 2_655 ?
O3 V3 N6 V3 93.78(4) . . . 2_655 ?
O4 V3 N6 V3 -97.33(5) . . . 2_655 ?
N7 V3 N6 V3 0.0 . . . 2_655 ?
N4 V3 N6 V3 157.44(5) . . . 2_655 ?
N5 V3 N6 V3 -116.63(16) . . . 2_655 ?
C63 V3 N6 V3 125.30(5) . . . 2_655 ?
C73 V3 N6 V3 -107.53(7) . . . 2_655 ?
O3 V3 N7 C84 18.71(16) . . . . ?
N6 V3 N7 C84 116.56(15) . . . . ?
O4 V3 N7 C84 -149.30(16) . . . . ?
N4 V3 N7 C84 2.0(3) . . . . ?
N5 V3 N7 C84 -85.85(16) . . . . ?
C63 V3 N7 C84 8.90(18) . . . . ?
C73 V3 N7 C84 -117.68(16) . . . . ?
V3 V3 N7 C84 116.56(15) 2_655 . . . ?
O3 V3 N7 C84 147.20(16) . . . 2_655 ?
N6 V3 N7 C84 -114.95(16) . . . 2_655 ?
O4 V3 N7 C84 -20.82(17) . . . 2_655 ?
N4 V3 N7 C84 130.44(17) . . . 2_655 ?
N5 V3 N7 C84 42.63(17) . . . 2_655 ?
C63 V3 N7 C84 137.38(15) . . . 2_655 ?
C73 V3 N7 C84 10.80(18) . . . 2_655 ?
V3 V3 N7 C84 -114.95(16) 2_655 . . 2_655 ?
O3 V3 N7 V3 -97.85(4) . . . 2_655 ?
N6 V3 N7 V3 0.0 . . . 2_655 ?
O4 V3 N7 V3 94.14(5) . . . 2_655 ?
N4 V3 N7 V3 -114.60(15) . . . 2_655 ?
N5 V3 N7 V3 157.59(6) . . . 2_655 ?
C63 V3 N7 V3 -107.67(6) . . . 2_655 ?
C73 V3 N7 V3 125.76(6) . . . 2_655 ?
N3 V1 O1 C11 100.90(12) . . . . ?
N3 V1 O1 C11 -165.42(12) 2_656 . . . ?
O1 V1 O1 C11 -32.20(11) 2_656 . . . ?
N1 V1 O1 C11 5.41(11) . . . . ?
N1 V1 O1 C11 -66.53(12) 2_656 . . . ?
C11 V1 O1 C11 -55.59(18) 2_656 . . . ?
V2 V1 O1 C11 147.80(11) . . . . ?
O2 V2 O2 C31 -29.37(10) 2_656 . . . ?
N3 V2 O2 C31 103.98(11) . . . . ?
N3 V2 O2 C31 -163.39(11) 2_656 . . . ?
N2 V2 O2 C31 8.39(11) . . . . ?
N2 V2 O2 C31 -63.78(12) 2_656 . . . ?
C31 V2 O2 C31 -50.71(17) 2_656 . . . ?
V1 V2 O2 C31 150.63(10) . . . . ?
N6 V3 O3 C63 103.00(12) . . . . ?
O4 V3 O3 C63 -32.7(3) . . . . ?
N7 V3 O3 C63 -164.21(12) . . . . ?
N4 V3 O3 C63 8.02(11) . . . . ?
N5 V3 O3 C63 -64.31(12) . . . . ?
C73 V3 O3 C63 -52.40(15) . . . . ?
V3 V3 O3 C63 149.53(10) 2_655 . . . ?
O3 V3 O4 C73 -27.7(3) . . . . ?
N6 V3 O4 C73 -163.76(14) . . . . ?
N7 V3 O4 C73 103.43(14) . . . . ?
N4 V3 O4 C73 -64.58(14) . . . . ?
N5 V3 O4 C73 7.22(12) . . . . ?
C63 V3 O4 C73 -50.92(17) . . . . ?
V3 V3 O4 C73 150.09(12) 2_655 . . . ?
C11 N1 C2 C3 114.7(2) . . . . ?
V1 N1 C2 C3 -102.7(2) . . . . ?
C11 N1 C2 C1 -74.8(3) . . . . ?
V1 N1 C2 C1 67.8(2) . . . . ?
C6 C1 C2 N1 -165.43(19) . . . . ?
C1 C1 C2 N1 12.4(3) 2_656 . . . ?
C6 C1 C2 C3 4.8(3) . . . . ?
C1 C1 C2 C3 -177.3(2) 2_656 . . . ?
N1 C2 C3 C4 170.40(19) . . . . ?
C1 C2 C3 C4 -0.2(3) . . . . ?
C2 C3 C4 C5 -3.7(3) . . . . ?
C3 C4 C5 C6 2.7(3) . . . . ?
C3 C4 C5 C10 -175.8(2) . . . . ?
C4 C5 C6 C1 2.0(3) . . . . ?
C10 C5 C6 C1 -179.6(2) . . . . ?
C4 C5 C6 C7 -173.5(2) . . . . ?
C10 C5 C6 C7 4.9(3) . . . . ?
C2 C1 C6 C5 -5.7(3) . . . . ?
C1 C1 C6 C5 176.4(2) 2_656 . . . ?
C2 C1 C6 C7 169.79(19) . . . . ?
C1 C1 C6 C7 -8.1(3) 2_656 . . . ?
C5 C6 C7 C8 -20.8(3) . . . . ?
C1 C6 C7 C8 163.69(19) . . . . ?
C6 C7 C8 C9 49.9(3) . . . . ?
C7 C8 C9 C10 -63.4(2) . . . . ?
C8 C9 C10 C5 47.3(2) . . . . ?
C4 C5 C10 C9 159.78(19) . . . . ?
C6 C5 C10 C9 -18.7(3) . . . . ?
V1 O1 C11 N1 -8.32(17) . . . . ?
V1 O1 C11 C12 169.85(17) . . . . ?
C2 N1 C11 O1 161.7(2) . . . . ?
V1 N1 C11 O1 8.27(17) . . . . ?
C2 N1 C11 C12 -16.3(4) . . . . ?
V1 N1 C11 C12 -169.7(2) . . . . ?
C2 N1 C11 V1 153.4(2) . . . . ?
N3 V1 C11 O1 -83.62(12) . . . . ?
N3 V1 C11 O1 17.76(14) 2_656 . . . ?
O1 V1 C11 O1 168.91(7) 2_656 . . . ?
N1 V1 C11 O1 -170.88(19) . . . . ?
N1 V1 C11 O1 117.53(12) 2_656 . . . ?
C11 V1 C11 O1 140.87(13) 2_656 . . . ?
V2 V1 C11 O1 -39.13(13) . . . . ?
N3 V1 C11 N1 87.26(12) . . . . ?
N3 V1 C11 N1 -171.36(11) 2_656 . . . ?
O1 V1 C11 N1 -20.21(15) 2_656 . . . ?
O1 V1 C11 N1 170.88(19) . . . . ?
N1 V1 C11 N1 -71.60(13) 2_656 . . . ?
C11 V1 C11 N1 -48.25(10) 2_656 . . . ?
V2 V1 C11 N1 131.75(10) . . . . ?
N3 V1 C11 C12 -153.5(8) . . . . ?
N3 V1 C11 C12 -52.1(9) 2_656 . . . ?
O1 V1 C11 C12 99.0(8) 2_656 . . . ?
O1 V1 C11 C12 -69.9(8) . . . . ?
N1 V1 C11 C12 119.2(9) . . . . ?
N1 V1 C11 C12 47.6(9) 2_656 . . . ?
C11 V1 C11 C12 71.0(8) 2_656 . . . ?
V2 V1 C11 C12 -109.0(8) . . . . ?
O1 C11 C12 C13 126.9(2) . . . . ?
N1 C11 C12 C13 -55.2(3) . . . . ?
V1 C11 C12 C13 -168.5(7) . . . . ?
O1 C11 C12 C17 -50.9(3) . . . . ?
N1 C11 C12 C17 127.0(2) . . . . ?
V1 C11 C12 C17 13.7(10) . . . . ?
C17 C12 C13 C14 -3.0(3) . . . . ?
C11 C12 C13 C14 179.2(2) . . . . ?
C17 C12 C13 C18 172.6(2) . . . . ?
C11 C12 C13 C18 -5.1(3) . . . . ?
C12 C13 C14 C15 0.8(4) . . . . ?
C18 C13 C14 C15 -175.1(2) . . . . ?
C13 C14 C15 C16 1.3(4) . . . . ?
C13 C14 C15 C19 178.1(3) . . . . ?
C14 C15 C16 C17 -1.2(4) . . . . ?
C19 C15 C16 C17 -178.0(3) . . . . ?
C15 C16 C17 C12 -0.9(4) . . . . ?
C15 C16 C17 C20 178.0(2) . . . . ?
C13 C12 C17 C16 3.0(3) . . . . ?
C11 C12 C17 C16 -179.15(19) . . . . ?
C13 C12 C17 C20 -175.8(2) . . . . ?
C11 C12 C17 C20 2.0(3) . . . . ?
C26 C21 C22 C23 4.8(3) . . . . ?
C21 C21 C22 C23 -177.7(2) 2_656 . . . ?
C26 C21 C22 N2 -164.20(17) . . . . ?
C21 C21 C22 N2 13.3(3) 2_656 . . . ?
C31 N2 C22 C23 121.2(2) . . . . ?
V2 N2 C22 C23 -102.17(19) . . . . ?
C31 N2 C22 C21 -69.5(3) . . . . ?
V2 N2 C22 C21 67.1(3) . . . . ?
C21 C22 C23 C24 -0.9(3) . . . . ?
N2 C22 C23 C24 168.51(18) . . . . ?
C22 C23 C24 C25 -3.0(3) . . . . ?
C23 C24 C25 C26 2.9(3) . . . . ?
C23 C24 C25 C30 -176.37(19) . . . . ?
C24 C25 C26 C21 1.1(3) . . . . ?
C30 C25 C26 C21 -179.66(18) . . . . ?
C24 C25 C26 C27 -175.42(18) . . . . ?
C30 C25 C26 C27 3.8(3) . . . . ?
C22 C21 C26 C25 -4.9(3) . . . . ?
C21 C21 C26 C25 177.56(19) 2_656 . . . ?
C22 C21 C26 C27 171.65(17) . . . . ?
C21 C21 C26 C27 -5.9(3) 2_656 . . . ?
C25 C26 C27 C28 -21.1(3) . . . . ?
C21 C26 C27 C28 162.32(18) . . . . ?
C26 C27 C28 C29 50.6(2) . . . . ?
C27 C28 C29 C30 -63.4(2) . . . . ?
C26 C25 C30 C29 -16.3(3) . . . . ?
C24 C25 C30 C29 162.97(18) . . . . ?
C28 C29 C30 C25 45.4(2) . . . . ?
V2 O2 C31 N2 -13.29(16) . . . . ?
V2 O2 C31 C32 164.68(14) . . . . ?
C22 N2 C31 O2 161.97(17) . . . . ?
V2 N2 C31 O2 12.93(15) . . . . ?
C22 N2 C31 C32 -15.8(3) . . . . ?
V2 N2 C31 C32 -164.81(18) . . . . ?
C22 N2 C31 V2 149.0(2) . . . . ?
O2 V2 C31 O2 169.82(6) 2_656 . . . ?
N3 V2 C31 O2 -82.69(12) . . . . ?
N3 V2 C31 O2 19.67(13) 2_656 . . . ?
N2 V2 C31 O2 -165.73(17) . . . . ?
N2 V2 C31 O2 119.86(11) 2_656 . . . ?
C31 V2 C31 O2 143.87(13) 2_656 . . . ?
V1 V2 C31 O2 -36.13(13) . . . . ?
O2 V2 C31 N2 165.73(17) . . . . ?
O2 V2 C31 N2 -24.45(14) 2_656 . . . ?
N3 V2 C31 N2 83.04(11) . . . . ?
N3 V2 C31 N2 -174.61(10) 2_656 . . . ?
N2 V2 C31 N2 -74.42(13) 2_656 . . . ?
C31 V2 C31 N2 -50.40(9) 2_656 . . . ?
V1 V2 C31 N2 129.60(9) . . . . ?
O2 V2 C31 C32 -71.8(6) . . . . ?
O2 V2 C31 C32 98.0(6) 2_656 . . . ?
N3 V2 C31 C32 -154.5(6) . . . . ?
N3 V2 C31 C32 -52.2(6) 2_656 . . . ?
N2 V2 C31 C32 122.4(6) . . . . ?
N2 V2 C31 C32 48.0(6) 2_656 . . . ?
C31 V2 C31 C32 72.0(6) 2_656 . . . ?
V1 V2 C31 C32 -108.0(6) . . . . ?
O2 C31 C32 C37 -49.0(2) . . . . ?
N2 C31 C32 C37 128.6(2) . . . . ?
V2 C31 C32 C37 14.9(7) . . . . ?
O2 C31 C32 C33 130.8(2) . . . . ?
N2 C31 C32 C33 -51.6(3) . . . . ?
V2 C31 C32 C33 -165.3(5) . . . . ?
C37 C32 C33 C34 -3.7(3) . . . . ?
C31 C32 C33 C34 176.50(18) . . . . ?
C37 C32 C33 C38 171.00(19) . . . . ?
C31 C32 C33 C38 -8.8(3) . . . . ?
C32 C33 C34 C35 -0.5(3) . . . . ?
C38 C33 C34 C35 -175.3(2) . . . . ?
C33 C34 C35 C36 3.0(4) . . . . ?
C33 C34 C35 C39 -177.7(2) . . . . ?
C34 C35 C36 C37 -1.5(3) . . . . ?
C39 C35 C36 C37 179.2(2) . . . . ?
C35 C36 C37 C32 -2.5(3) . . . . ?
C35 C36 C37 C40 174.6(2) . . . . ?
C33 C32 C37 C36 5.1(3) . . . . ?
C31 C32 C37 C36 -175.05(17) . . . . ?
C33 C32 C37 C40 -171.80(18) . . . . ?
C31 C32 C37 C40 8.0(3) . . . . ?
C48 C43 C44 C45 3.9(3) . . . . ?
C53 C43 C44 C45 -176.5(2) . . . . ?
C48 C43 C44 N4 -165.9(2) . . . . ?
C53 C43 C44 N4 13.6(3) . . . . ?
C63 N4 C44 C45 120.3(2) . . . . ?
V3 N4 C44 C45 -101.9(2) . . . . ?
C63 N4 C44 C43 -69.7(3) . . . . ?
V3 N4 C44 C43 68.2(3) . . . . ?
C43 C44 C45 C46 0.7(4) . . . . ?
N4 C44 C45 C46 171.0(2) . . . . ?
C44 C45 C46 C47 -4.0(4) . . . . ?
C45 C46 C47 C48 2.6(3) . . . . ?
C45 C46 C47 C52 -176.2(2) . . . . ?
C44 C43 C48 C47 -5.3(3) . . . . ?
C53 C43 C48 C47 175.1(2) . . . . ?
C44 C43 C48 C49 169.8(2) . . . . ?
C53 C43 C48 C49 -9.8(3) . . . . ?
C46 C47 C48 C43 2.1(3) . . . . ?
C52 C47 C48 C43 -179.2(2) . . . . ?
C46 C47 C48 C49 -173.0(2) . . . . ?
C52 C47 C48 C49 5.6(3) . . . . ?
C43 C48 C49 C50 163.8(2) . . . . ?
C47 C48 C49 C50 -21.0(3) . . . . ?
C48 C49 C50 C51 50.1(3) . . . . ?
C49 C50 C51 C52 -63.7(2) . . . . ?
C46 C47 C52 C51 159.7(2) . . . . ?
C48 C47 C52 C51 -19.0(3) . . . . ?
C50 C51 C52 C47 47.1(3) . . . . ?
C48 C43 C53 C54 116.3(2) . . . . ?
C44 C43 C53 C54 -63.2(3) . . . . ?
C48 C43 C53 C58 -65.7(3) . . . . ?
C44 C43 C53 C58 114.8(2) . . . . ?
C58 C53 C54 N5 -166.91(18) . . . . ?
C43 C53 C54 N5 11.2(3) . . . . ?
C58 C53 C54 C55 2.5(3) . . . . ?
C43 C53 C54 C55 -179.38(19) . . . . ?
C73 N5 C54 C53 -69.2(3) . . . . ?
V3 N5 C54 C53 68.8(3) . . . . ?
C73 N5 C54 C55 121.1(2) . . . . ?
V3 N5 C54 C55 -100.9(2) . . . . ?
C53 C54 C55 C56 0.7(3) . . . . ?
N5 C54 C55 C56 170.74(19) . . . . ?
C54 C55 C56 C57 -3.0(3) . . . . ?
C55 C56 C57 C58 2.0(3) . . . . ?
C55 C56 C57 C62 -177.60(19) . . . . ?
C56 C57 C58 C53 1.3(3) . . . . ?
C62 C57 C58 C53 -179.10(17) . . . . ?
C56 C57 C58 C59 -173.74(17) . . . . ?
C62 C57 C58 C59 5.8(3) . . . . ?
C54 C53 C58 C57 -3.5(3) . . . . ?
C43 C53 C58 C57 178.39(17) . . . . ?
C54 C53 C58 C59 171.49(17) . . . . ?
C43 C53 C58 C59 -6.6(3) . . . . ?
C57 C58 C59 C60 -22.1(2) . . . . ?
C53 C58 C59 C60 162.85(17) . . . . ?
C58 C59 C60 C61 50.5(2) . . . . ?
C59 C60 C61 C62 -62.2(2) . . . . ?
C60 C61 C62 C57 45.1(2) . . . . ?
C56 C57 C62 C61 161.62(18) . . . . ?
C58 C57 C62 C61 -17.9(3) . . . . ?
V3 O3 C63 N4 -12.50(16) . . . . ?
V3 O3 C63 C64 164.53(15) . . . . ?
C44 N4 C63 O3 162.16(18) . . . . ?
V3 N4 C63 O3 12.29(16) . . . . ?
C44 N4 C63 C64 -14.7(3) . . . . ?
V3 N4 C63 C64 -164.54(17) . . . . ?
C44 N4 C63 V3 149.9(2) . . . . ?
N6 V3 C63 O3 -82.90(12) . . . . ?
O4 V3 C63 O3 168.00(12) . . . . ?
N7 V3 C63 O3 19.02(14) . . . . ?
N4 V3 C63 O3 -166.44(18) . . . . ?
N5 V3 C63 O3 118.94(12) . . . . ?
C73 V3 C63 O3 142.12(12) . . . . ?
V3 V3 C63 O3 -37.49(13) 2_655 . . . ?
O3 V3 C63 N4 166.44(18) . . . . ?
N6 V3 C63 N4 83.54(12) . . . . ?
O4 V3 C63 N4 -25.56(15) . . . . ?
N7 V3 C63 N4 -174.54(11) . . . . ?
N5 V3 C63 N4 -74.62(12) . . . . ?
C73 V3 C63 N4 -51.44(13) . . . . ?
V3 V3 C63 N4 128.96(10) 2_655 . . . ?
O3 V3 C63 C64 -81.3(6) . . . . ?
N6 V3 C63 C64 -164.2(6) . . . . ?
O4 V3 C63 C64 86.7(6) . . . . ?
N7 V3 C63 C64 -62.3(6) . . . . ?
N4 V3 C63 C64 112.2(6) . . . . ?
N5 V3 C63 C64 37.6(6) . . . . ?
C73 V3 C63 C64 60.8(6) . . . . ?
V3 V3 C63 C64 -118.8(6) 2_655 . . . ?
O3 C63 C64 C69 -45.4(3) . . . . ?
N4 C63 C64 C69 131.2(2) . . . . ?
V3 C63 C64 C69 27.7(7) . . . . ?
O3 C63 C64 C65 135.12(19) . . . . ?
N4 C63 C64 C65 -48.3(3) . . . . ?
V3 C63 C64 C65 -151.8(5) . . . . ?
C69 C64 C65 C66 -6.4(3) . . . . ?
C63 C64 C65 C66 173.04(17) . . . . ?
C69 C64 C65 C70 168.86(19) . . . . ?
C63 C64 C65 C70 -11.7(3) . . . . ?
C64 C65 C66 C67 0.8(3) . . . . ?
C70 C65 C66 C67 -174.59(18) . . . . ?
C65 C66 C67 C68 4.0(3) . . . . ?
C65 C66 C67 C71 -176.61(18) . . . . ?
C66 C67 C68 C69 -3.5(3) . . . . ?
C71 C67 C68 C69 177.15(18) . . . . ?
C67 C68 C69 C64 -1.9(3) . . . . ?
C67 C68 C69 C72 177.46(19) . . . . ?
C65 C64 C69 C68 6.9(3) . . . . ?
C63 C64 C69 C68 -172.58(17) . . . . ?
C65 C64 C69 C72 -172.49(19) . . . . ?
C63 C64 C69 C72 8.1(3) . . . . ?
C54 N5 C73 O4 161.21(19) . . . . ?
V3 N5 C73 O4 11.34(19) . . . . ?
C54 N5 C73 C74 -17.4(4) . . . . ?
V3 N5 C73 C74 -167.2(2) . . . . ?
C54 N5 C73 V3 149.9(2) . . . . ?
V3 O4 C73 N5 -11.43(19) . . . . ?
V3 O4 C73 C74 167.29(18) . . . . ?
O3 V3 C73 N5 -22.52(17) . . . . ?
N6 V3 C73 N5 -172.68(12) . . . . ?
O4 V3 C73 N5 167.7(2) . . . . ?
N7 V3 C73 N5 85.37(13) . . . . ?
N4 V3 C73 N5 -73.32(13) . . . . ?
C63 V3 C73 N5 -48.83(14) . . . . ?
V3 V3 C73 N5 130.78(11) 2_655 . . . ?
O3 V3 C73 O4 169.82(12) . . . . ?
N6 V3 C73 O4 19.67(16) . . . . ?
N7 V3 C73 O4 -82.28(14) . . . . ?
N4 V3 C73 O4 119.02(14) . . . . ?
N5 V3 C73 O4 -167.7(2) . . . . ?
C63 V3 C73 O4 143.52(13) . . . . ?
V3 V3 C73 O4 -36.88(15) 2_655 . . . ?
O3 V3 C73 C74 97.8(9) . . . . ?
N6 V3 C73 C74 -52.3(9) . . . . ?
O4 V3 C73 C74 -72.0(9) . . . . ?
N7 V3 C73 C74 -154.3(9) . . . . ?
N4 V3 C73 C74 47.0(9) . . . . ?
N5 V3 C73 C74 120.4(9) . . . . ?
C63 V3 C73 C74 71.5(9) . . . . ?
V3 V3 C73 C74 -108.9(9) 2_655 . . . ?
N5 C73 C74 C75 129.1(3) . . . . ?
O4 C73 C74 C75 -49.4(3) . . . . ?
V3 C73 C74 C75 16.1(10) . . . . ?
N5 C73 C74 C79 -51.9(4) . . . . ?
O4 C73 C74 C79 129.6(3) . . . . ?
V3 C73 C74 C79 -164.9(8) . . . . ?
C79 C74 C75 C76 5.7(4) . . . . ?
C73 C74 C75 C76 -175.4(2) . . . . ?
C79 C74 C75 C80 -174.1(3) . . . . ?
C73 C74 C75 C80 4.9(4) . . . . ?
C74 C75 C76 C77 -3.1(5) . . . . ?
C80 C75 C76 C77 176.7(3) . . . . ?
C75 C76 C77 C78 -0.2(6) . . . . ?
C75 C76 C77 C81 179.6(3) . . . . ?
C76 C77 C78 C79 1.1(6) . . . . ?
C81 C77 C78 C79 -178.7(3) . . . . ?
C75 C74 C79 C78 -4.8(4) . . . . ?
C73 C74 C79 C78 176.2(3) . . . . ?
C75 C74 C79 C82 171.9(3) . . . . ?
C73 C74 C79 C82 -7.1(4) . . . . ?
C77 C78 C79 C74 1.4(5) . . . . ?
C77 C78 C79 C82 -175.5(4) . . . . ?

loop_
_platon_squeeze_void_nr
_platon_squeeze_void_average_x
_platon_squeeze_void_average_y
_platon_squeeze_void_average_z
_platon_squeeze_void_volume
_platon_squeeze_void_count_electrons
_platon_squeeze_void_content
1 -0.004 -0.013 0.000 4178 1368 ' '
2 0.500 0.082 0.500 14 0 ' '
3 0.000 0.582 0.500 14 0 ' '
